data_2101255
loop_
_publ_author_name
'Sheldrick, G. M.'
'Paulus, E.'
'V\'ertesy, L.'
'Hahn, F.'

_publ_section_title
;
 Structure of ureido-balhimycin
;
_journal_issue 1
_journal_name_full 'Acta Crystallographica Section B'
_journal_page_first 89
_journal_page_last 98
_journal_paper_doi 10.1107/S0108768194010190
_journal_volume 51
_journal_year 1995
_chemical_formula_moiety '2(C67 H74 Cl2 N10 O25), 55.5(H2 O)'
_chemical_formula_sum 'C67 H130 Cl2 N10 O53'
_chemical_formula_weight 1990.20
_chemical_name_common Balhimycin
_chemical_name_systematic
;
 ?
;
_space_group_IT_number 1
_symmetry_cell_setting triclinic
_symmetry_space_group_name_Hall 'P 1'
_symmetry_space_group_name_H-M 'P 1'
_audit_creation_method SHELXL
_cell_angle_alpha 96.65(5)
_cell_angle_beta 114.15(5)
_cell_angle_gamma 114.78(4)
_cell_formula_units_Z 2
_cell_length_a 17.909(10)
_cell_length_b 18.466(10)
_cell_length_c 18.873(13)
_cell_measurement_reflns_used 25
_cell_measurement_temperature 293(2)
_cell_measurement_theta_max 12.5
_cell_measurement_theta_min 7.5
_cell_volume 4850(7)
_computing_cell_refinement 'Siemens P3 diffractometer control program'
_computing_data_collection 'Stoe image plate software'
_computing_data_reduction 'Stoe image plate software'
_computing_molecular_graphics 'Siemens SHELXTL'
_computing_publication_material 'Siemens SHELXTL'
_computing_structure_refinement 'SHELXL-93 (Sheldrick, 1993)'
_computing_structure_solution 'SHELXS-92 (Sheldrick, 1990)'
_diffrn_ambient_temperature 293(2)
_diffrn_measurement_device 'Stoe image plate'
_diffrn_measurement_method '1 deg. steps, peak-background'
_diffrn_radiation_monochromator graphite
_diffrn_radiation_source 'Stoe rotating anode'
_diffrn_radiation_type MoK\a
_diffrn_radiation_wavelength 0.71073
_diffrn_reflns_av_R_equivalents 0.0500
_diffrn_reflns_av_sigmaI/netI 0.0616
_diffrn_reflns_limit_h_max 21
_diffrn_reflns_limit_h_min 0
_diffrn_reflns_limit_k_max 20
_diffrn_reflns_limit_k_min -22
_diffrn_reflns_limit_l_max 19
_diffrn_reflns_limit_l_min -22
_diffrn_reflns_number 25115
_diffrn_reflns_theta_max 22.50
_diffrn_reflns_theta_min 4.40
_diffrn_standards_decay_% 3.4
_diffrn_standards_number 0
_exptl_absorpt_coefficient_mu 0.170
_exptl_absorpt_correction_type none
_exptl_crystal_colour colourless
_exptl_crystal_density_diffrn 1.363
_exptl_crystal_description 'transparent blocks'
_exptl_crystal_F_000 2115
_exptl_crystal_size_max 0.45
_exptl_crystal_size_mid 0.35
_exptl_crystal_size_min 0.25
_refine_diff_density_max .242
_refine_diff_density_min -.202
_refine_ls_abs_structure_details 'not attempted (Friedel opposites merged)'
_refine_ls_extinction_method none
_refine_ls_goodness_of_fit_all 1.041
_refine_ls_goodness_of_fit_obs 1.119
_refine_ls_matrix_type fullcycle
_refine_ls_number_parameters 2603
_refine_ls_number_reflns 11977
_refine_ls_number_restraints 1512
_refine_ls_restrained_S_all 1.030
_refine_ls_restrained_S_obs 1.091
_refine_ls_R_factor_all 0.0802
_refine_ls_R_factor_obs 0.0536
_refine_ls_shift/esd_max 0.001
_refine_ls_shift/esd_mean 0.000
_refine_ls_structure_factor_coef Fsqd
_refine_ls_weighting_details 'w=1/[s^2^(Fo^2^)+( 0.0900P)^2^+0.3000P] where P=(Fo^2^+2Fc^2^)/3'
_refine_ls_weighting_scheme calc
_refine_ls_wR_factor_all 0.1423
_refine_ls_wR_factor_obs 0.1263
_reflns_number_observed 8949
_reflns_number_total 11977
_reflns_observed_criterion >2sigma(I)
_cod_data_source_file hu0422.cif
_cod_data_source_block balhi
_cod_depositor_comments
;
The following automatic conversions were performed:
'_symmetry_cell_setting' value 'Triclinic' changed to 'triclinic'
according to '/home/saulius/struct/CIF-dictionaries/cif_core.dic'
dictionary named 'cif_core.dic' version 2.4.1 from 2010-06-29.

Automatic conversion script
Id: cif_fix_enum 1527 2010-12-29 10:47:43Z saulius 

The following automatic conversions were performed:

'_symmetry_cell_setting' value 'Triclinic' changed to 'triclinic'
according to /home/saulius/struct/CIF-dictionaries/cif_core.dic
dictionary named 'cif_core.dic' version 2.4.1 from 2010-06-29.

Automatic conversion script
Id: cif_fix_values 1715 2011-07-08 13:25:40Z adriana 

The following automatic conversions were performed:

'_refine_ls_weighting_scheme' value 'calc w=1/[s^2^(Fo^2^)+(
0.0900P)^2^+0.3000P] where P=(Fo^2^+2Fc^2^)/3' was changed to 'calc'.
New tag '_refine_ls_weighting_details' was created. The value of the
new tag was set to 'w=1/[s^2^(Fo^2^)+( 0.0900P)^2^+0.3000P] where
P=(Fo^2^+2Fc^2^)/3'.

Automatic conversion script
Id: cif_fix_values 3143 2015-03-26 13:38:13Z robertas 
;
_cod_original_cell_volume 4850.(5)
_cod_original_sg_symbol_H-M P1
_cod_database_code 2101255

loop_
_symmetry_equiv_pos_as_xyz
'x, y, z'

loop_
_atom_site_aniso_label
_atom_site_aniso_U_11
_atom_site_aniso_U_22
_atom_site_aniso_U_33
_atom_site_aniso_U_12
_atom_site_aniso_U_13
_atom_site_aniso_U_23
C101 0.040(4) 0.031(4) 0.048(3) 0.018(3) 0.021(3) 0.008(3)
C102 0.052(4) 0.030(4) 0.047(3) 0.020(3) 0.037(3) 0.013(3)
C103 0.050(4) 0.045(4) 0.045(4) 0.026(3) 0.032(3) 0.021(3)
C104 0.045(4) 0.045(4) 0.042(3) 0.030(3) 0.024(3) 0.016(3)
C105 0.047(4) 0.033(4) 0.036(3) 0.023(3) 0.022(3) 0.009(3)
C106 0.041(3) 0.039(4) 0.043(3) 0.016(3) 0.023(3) 0.009(3)
C107 0.038(3) 0.034(3) 0.032(3) 0.013(3) 0.019(3) 0.007(3)
C108 0.042(4) 0.041(4) 0.043(3) 0.022(3) 0.028(3) 0.014(3)
C109 0.042(4) 0.032(4) 0.050(4) 0.020(3) 0.025(3) 0.010(3)
C110 0.033(3) 0.034(3) 0.037(3) 0.018(3) 0.017(3) 0.008(3)
C111 0.036(3) 0.035(3) 0.045(3) 0.017(3) 0.024(3) 0.010(3)
C112 0.044(4) 0.030(3) 0.046(4) 0.021(3) 0.026(3) 0.010(3)
C113 0.043(4) 0.049(4) 0.060(4) 0.025(3) 0.030(3) 0.020(3)
C114 0.064(5) 0.052(4) 0.052(4) 0.033(4) 0.034(4) 0.015(3)
C115 0.059(4) 0.064(4) 0.055(4) 0.045(4) 0.033(4) 0.027(3)
C116 0.043(4) 0.053(4) 0.066(4) 0.025(4) 0.024(4) 0.019(4)
C117 0.043(4) 0.047(4) 0.054(4) 0.013(4) 0.026(3) 0.009(3)
C118 0.046(4) 0.037(4) 0.059(4) 0.023(3) 0.038(3) 0.014(3)
C119 0.076(5) 0.065(5) 0.064(5) 0.047(4) 0.033(4) 0.022(4)
C120 0.066(4) 0.045(4) 0.056(4) 0.034(4) 0.022(4) 0.011(3)
C121 0.063(4) 0.052(5) 0.061(4) 0.033(4) 0.023(4) 0.016(4)
C122 0.056(4) 0.045(5) 0.138(7) 0.031(4) 0.015(5) -0.006(5)
C123 0.056(4) 0.048(4) 0.052(4) 0.034(4) 0.019(4) 0.007(3)
C124 0.030(3) 0.033(3) 0.036(3) 0.015(3) 0.019(3) 0.008(3)
C125 0.042(4) 0.035(4) 0.037(3) 0.017(3) 0.022(3) 0.010(3)
C126 0.044(4) 0.035(4) 0.032(3) 0.016(3) 0.021(3) 0.006(3)
C127 0.047(4) 0.040(4) 0.038(3) 0.024(3) 0.027(3) 0.011(3)
C128 0.049(4) 0.049(4) 0.032(3) 0.034(3) 0.023(3) 0.018(3)
C129 0.049(4) 0.040(4) 0.028(3) 0.023(3) 0.020(3) 0.010(3)
C130 0.047(4) 0.035(4) 0.033(3) 0.016(3) 0.020(3) 0.007(3)
C131 0.058(5) 0.063(5) 0.039(4) 0.015(4) 0.025(4) 0.014(3)
C132 0.051(5) 0.058(5) 0.055(4) -0.007(4) 0.020(4) 0.004(4)
C133 0.061(5) 0.059(5) 0.054(4) 0.024(4) 0.035(4) 0.025(4)
C134 0.051(4) 0.047(4) 0.039(3) 0.022(3) 0.022(3) 0.017(3)
C135 0.034(3) 0.043(4) 0.039(3) 0.016(3) 0.022(3) 0.016(3)
C136 0.050(4) 0.062(4) 0.038(3) 0.022(4) 0.023(3) 0.023(3)
C137 0.070(5) 0.063(5) 0.055(4) 0.040(4) 0.038(4) 0.034(4)
C138 0.078(6) 0.073(5) 0.051(4) 0.045(5) 0.034(4) 0.033(4)
C139 0.054(4) 0.065(5) 0.036(4) 0.021(4) 0.017(3) 0.022(3)
C140 0.062(5) 0.061(5) 0.038(3) 0.028(4) 0.030(3) 0.015(3)
C141 0.052(4) 0.057(4) 0.039(3) 0.025(4) 0.024(3) 0.024(3)
C142 0.058(4) 0.065(5) 0.039(4) 0.031(4) 0.029(3) 0.024(3)
C143 0.057(4) 0.053(4) 0.038(3) 0.033(4) 0.025(3) 0.017(3)
C144 0.034(3) 0.035(4) 0.049(4) 0.017(3) 0.019(3) -0.002(3)
C145 0.053(4) 0.072(5) 0.048(4) 0.031(4) 0.013(4) 0.002(4)
C146 0.044(4) 0.058(5) 0.078(5) 0.018(4) 0.026(4) -0.007(4)
C147 0.045(4) 0.067(6) 0.076(5) 0.014(4) 0.028(4) -0.015(4)
C148 0.045(4) 0.049(5) 0.064(4) 0.020(4) 0.033(3) 0.004(3)
C149 0.059(5) 0.073(5) 0.055(4) 0.019(5) 0.019(4) -0.011(4)
C150 0.060(5) 0.059(5) 0.069(5) 0.028(4) 0.015(4) 0.024(4)
C151 0.066(5) 0.056(5) 0.073(5) 0.031(4) 0.019(4) 0.025(4)
C152 0.072(6) 0.088(7) 0.066(5) 0.018(5) 0.013(5) 0.024(5)
C153 0.094(8) 0.160(9) 0.064(5) 0.050(8) 0.023(6) 0.042(6)
C154 0.102(9) 0.248(17) 0.094(8) 0.031(11) 0.053(8) 0.053(10)
C155 0.30(2) 0.156(10) 0.087(9) 0.106(16) 0.079(13) 0.023(9)
C156 0.085(7) 0.157(12) 0.122(8) 0.066(8) 0.064(7) 0.069(8)
C157 0.077(7) 0.062(7) 0.241(9) 0.028(6) 0.075(8) 0.083(8)
C158 0.120(11) 0.170(16) 0.202(11) 0.105(12) 0.109(11) 0.169(11)
C159 0.073(5) 0.041(4) 0.067(4) 0.033(4) 0.047(4) 0.018(3)
C160 0.069(4) 0.061(5) 0.045(4) 0.041(4) 0.025(4) 0.014(3)
C161 0.075(5) 0.072(5) 0.048(4) 0.051(4) 0.038(4) 0.024(3)
C162 0.081(5) 0.084(5) 0.056(4) 0.063(5) 0.041(4) 0.029(4)
C163 0.093(5) 0.064(5) 0.059(4) 0.056(4) 0.054(4) 0.033(4)
C164 0.117(8) 0.121(8) 0.045(4) 0.086(7) 0.028(5) 0.022(5)
C165 0.070(5) 0.115(7) 0.069(5) 0.055(5) 0.033(4) 0.019(5)
C166 0.127(8) 0.100(6) 0.071(5) 0.094(6) 0.066(5) 0.042(5)
C167 0.076(5) 0.074(5) 0.044(4) 0.041(4) 0.038(4) 0.027(4)
Cl11 0.0573(12) 0.102(2) 0.0712(12) 0.0530(12) 0.0336(10) 0.0343(11)
Cl12 0.0716(13) 0.0632(13) 0.0613(11) 0.0402(11) 0.0159(10) 0.0179(9)
N101 0.058(4) 0.055(4) 0.063(3) 0.035(3) 0.024(3) 0.020(3)
N102 0.054(3) 0.046(4) 0.069(4) 0.031(3) 0.012(3) 0.000(3)
N103 0.039(3) 0.027(3) 0.047(3) 0.017(3) 0.018(3) 0.008(2)
N104 0.037(3) 0.036(3) 0.034(3) 0.017(3) 0.016(2) 0.002(2)
N105 0.051(3) 0.046(3) 0.030(3) 0.030(3) 0.021(2) 0.014(2)
N106 0.048(3) 0.058(4) 0.035(3) 0.022(3) 0.024(3) 0.016(3)
N107 0.067(4) 0.080(5) 0.076(5) 0.038(4) 0.013(4) 0.021(4)
N108 0.129(13) 0.196(18) 0.246(18) 0.115(14) 0.152(14) 0.184(15)
N109 0.104(5) 0.109(5) 0.067(4) 0.088(5) 0.043(4) 0.038(4)
N110 0.098(5) 0.075(4) 0.062(4) 0.060(4) 0.046(4) 0.016(3)
O101 0.055(3) 0.031(2) 0.059(3) 0.021(2) 0.040(2) 0.014(2)
O102 0.033(2) 0.033(2) 0.048(2) 0.013(2) 0.021(2) 0.013(2)
O103 0.052(3) 0.039(3) 0.077(3) 0.024(2) 0.047(3) 0.017(2)
O104 0.081(4) 0.087(4) 0.114(5) 0.063(4) 0.054(4) 0.042(4)
O105 0.066(4) 0.128(6) 0.052(3) 0.026(4) 0.008(3) -0.001(3)
O106 0.085(4) 0.079(4) 0.091(4) 0.059(4) -0.018(4) -0.027(3)
O107 0.059(3) 0.079(4) 0.041(3) 0.042(3) 0.015(2) 0.015(2)
O108 0.088(4) 0.079(4) 0.026(2) 0.062(3) 0.015(2) 0.010(2)
O109 0.055(3) 0.045(3) 0.052(3) 0.032(2) 0.032(2) 0.018(2)
O110 0.091(4) 0.073(4) 0.074(4) 0.011(3) 0.054(3) 0.030(3)
O111 0.111(5) 0.083(4) 0.070(3) 0.068(4) 0.048(3) 0.038(3)
O112 0.093(4) 0.108(5) 0.037(3) 0.053(4) 0.025(3) 0.037(3)
O113 0.059(3) 0.097(4) 0.058(3) 0.047(3) 0.033(3) 0.042(3)
O114 0.040(3) 0.058(3) 0.054(3) 0.016(2) 0.022(2) -0.004(2)
O115 0.047(3) 0.127(6) 0.082(4) 0.025(4) -0.002(3) -0.046(4)
O116 0.058(4) 0.080(5) 0.154(6) -0.012(3) 0.074(4) -0.039(4)
O117 0.050(3) 0.073(4) 0.065(3) 0.016(3) 0.034(3) -0.008(3)
O118 0.113(5) 0.090(4) 0.068(4) 0.067(4) 0.037(4) 0.008(3)
O119 0.106(5) 0.076(4) 0.091(4) 0.062(4) 0.019(4) 0.025(3)
O120 0.126(11) 0.210(19) 0.210(16) 0.085(14) 0.082(11) 0.148(14)
O121 0.063(3) 0.049(3) 0.062(3) 0.032(3) 0.039(3) 0.011(2)
O122 0.095(4) 0.107(5) 0.079(4) 0.065(4) 0.062(3) 0.051(3)
O123 0.219(9) 0.118(5) 0.110(5) 0.136(6) 0.108(6) 0.061(4)
O124 0.088(4) 0.118(5) 0.083(4) 0.060(4) 0.060(4) 0.039(4)
O125 0.113(5) 0.069(4) 0.071(4) 0.047(4) 0.054(4) 0.015(3)
C358 0.19(2) 0.189(19) 0.205(12) 0.042(17) 0.107(16) 0.133(17)
O320 0.196(17) 0.194(16) 0.136(13) 0.119(13) 0.102(12) 0.094(11)
N308 0.21(3) 0.177(19) 0.25(3) 0.05(2) 0.02(2) 0.09(2)
C201 0.064(5) 0.045(4) 0.048(4) 0.033(4) 0.034(3) 0.020(3)
C202 0.042(4) 0.047(4) 0.039(3) 0.018(3) 0.026(3) 0.011(3)
C203 0.046(4) 0.051(4) 0.038(3) 0.023(4) 0.022(3) 0.008(3)
C204 0.039(4) 0.042(4) 0.037(3) 0.018(3) 0.012(3) 0.003(3)
C205 0.045(4) 0.050(4) 0.032(3) 0.028(3) 0.017(3) 0.004(3)
C206 0.057(4) 0.055(4) 0.035(3) 0.030(4) 0.020(3) 0.012(3)
C207 0.039(3) 0.043(4) 0.039(3) 0.019(3) 0.025(3) 0.014(3)
C208 0.042(4) 0.035(4) 0.046(4) 0.019(3) 0.023(3) 0.013(3)
C209 0.050(4) 0.037(4) 0.051(4) 0.022(3) 0.032(3) 0.015(3)
C210 0.034(3) 0.040(4) 0.038(3) 0.017(3) 0.018(3) 0.011(3)
C211 0.042(3) 0.030(3) 0.039(3) 0.017(3) 0.019(3) 0.009(3)
C212 0.045(4) 0.043(4) 0.041(4) 0.027(3) 0.025(3) 0.014(3)
C213 0.049(4) 0.039(4) 0.059(4) 0.018(4) 0.025(3) 0.014(3)
C214 0.061(4) 0.045(4) 0.068(4) 0.028(4) 0.036(4) 0.016(4)
C215 0.065(4) 0.047(5) 0.071(4) 0.034(4) 0.039(4) 0.021(4)
C216 0.061(4) 0.064(5) 0.069(4) 0.036(4) 0.030(4) 0.027(4)
C217 0.061(4) 0.051(5) 0.060(4) 0.031(4) 0.034(4) 0.018(3)
C218 0.048(4) 0.034(4) 0.062(4) 0.020(3) 0.029(3) 0.013(3)
C219 0.071(5) 0.065(5) 0.082(6) 0.046(4) 0.043(4) 0.021(4)
C220 0.050(4) 0.067(5) 0.075(4) 0.041(4) 0.039(4) 0.030(4)
C221 0.049(4) 0.071(5) 0.065(4) 0.040(4) 0.039(4) 0.032(4)
C222 0.098(5) 0.087(5) 0.085(5) 0.070(5) 0.072(5) 0.055(4)
C223 0.075(5) 0.063(5) 0.068(4) 0.042(4) 0.058(4) 0.034(4)
C224 0.041(3) 0.042(4) 0.037(3) 0.024(3) 0.023(3) 0.014(3)
C225 0.036(4) 0.048(4) 0.028(3) 0.017(3) 0.016(3) 0.010(3)
C226 0.046(4) 0.037(4) 0.034(3) 0.016(3) 0.021(3) 0.001(3)
C227 0.035(3) 0.048(4) 0.032(3) 0.015(3) 0.014(3) 0.005(3)
C228 0.045(4) 0.054(4) 0.032(3) 0.024(3) 0.016(3) -0.002(3)
C229 0.051(4) 0.046(4) 0.037(3) 0.024(3) 0.021(3) 0.005(3)
C230 0.038(4) 0.048(4) 0.041(3) 0.014(3) 0.016(3) 0.000(3)
C231 0.064(5) 0.076(6) 0.045(4) 0.007(5) 0.015(4) 0.007(4)
C232 0.066(6) 0.092(7) 0.063(5) -0.014(5) 0.026(4) 0.009(5)
C233 0.050(5) 0.062(5) 0.058(4) -0.011(4) 0.016(4) 0.008(4)
C234 0.040(4) 0.051(4) 0.048(4) 0.012(4) 0.016(3) -0.005(3)
C235 0.039(4) 0.052(4) 0.038(3) 0.017(3) 0.017(3) 0.001(3)
C236 0.049(4) 0.046(4) 0.044(4) 0.013(4) 0.014(3) -0.003(3)
C237 0.052(4) 0.071(6) 0.055(4) 0.024(4) 0.013(4) 0.001(4)
C238 0.049(5) 0.083(6) 0.063(4) 0.029(5) 0.017(4) 0.012(4)
C239 0.048(4) 0.071(6) 0.046(4) 0.023(4) 0.006(4) -0.001(4)
C240 0.054(4) 0.070(6) 0.042(4) 0.020(4) 0.006(3) -0.006(4)
C241 0.050(4) 0.064(5) 0.048(4) 0.023(4) 0.016(3) 0.002(4)
C242 0.040(4) 0.058(5) 0.056(4) 0.010(4) 0.010(3) -0.015(4)
C243 0.050(4) 0.060(5) 0.046(4) 0.027(4) 0.019(3) -0.005(3)
C244 0.035(4) 0.038(4) 0.069(4) 0.013(3) 0.029(3) 0.011(3)
C245 0.050(4) 0.048(5) 0.065(4) 0.020(4) 0.023(4) 0.013(4)
C246 0.055(4) 0.043(5) 0.090(5) 0.025(4) 0.033(4) 0.019(4)
C247 0.049(4) 0.057(5) 0.104(5) 0.024(4) 0.048(4) 0.033(4)
C248 0.060(4) 0.049(5) 0.075(4) 0.024(4) 0.048(4) 0.025(4)
C249 0.063(5) 0.057(5) 0.055(4) 0.027(4) 0.021(4) 0.006(4)
C250 0.062(5) 0.083(6) 0.084(5) 0.047(5) 0.040(4) 0.046(4)
C251 0.076(6) 0.120(7) 0.078(5) 0.045(6) 0.030(5) 0.047(5)
C252 0.208(15) 0.133(10) 0.103(9) -0.013(11) 0.024(11) 0.018(8)
C253 0.116(16) 0.107(12) 0.166(16) 0.029(13) 0.081(15) 0.028(14)
C254 0.111(17) 0.124(19) 0.193(16) 0.054(14) 0.114(16) 0.088(16)
C255 0.13(2) 0.130(17) 0.17(2) -0.011(18) 0.03(2) 0.046(18)
C353 0.16(2) 0.14(2) 0.151(18) 0.028(16) 0.01(2) 0.007(17)
C354 0.19(3) 0.18(3) 0.26(4) 0.09(3) 0.03(3) -0.00(3)
C355 0.19(2) 0.119(19) 0.19(3) 0.007(18) 0.02(2) 0.065(19)
C256 0.180(15) 0.137(10) 0.146(13) 0.043(10) 0.055(12) 0.081(10)
C257 0.077(6) 0.120(8) 0.177(8) 0.058(6) 0.095(7) 0.092(7)
C258 0.090(9) 0.097(8) 0.165(9) 0.002(8) 0.070(9) 0.005(9)
C259 0.040(4) 0.048(4) 0.048(4) 0.017(3) 0.020(3) -0.008(3)
C260 0.062(5) 0.051(4) 0.049(4) 0.023(4) 0.024(4) -0.001(3)
C261 0.061(4) 0.045(4) 0.051(4) 0.021(4) 0.023(4) 0.003(3)
C262 0.068(5) 0.057(4) 0.052(4) 0.036(4) 0.026(4) 0.005(3)
C263 0.058(4) 0.061(4) 0.053(4) 0.034(4) 0.024(4) 0.000(3)
C264 0.089(6) 0.076(6) 0.049(4) 0.041(5) 0.014(4) -0.007(4)
C265 0.093(6) 0.081(6) 0.055(4) 0.043(5) 0.042(5) 0.016(4)
C266 0.087(6) 0.074(6) 0.080(5) 0.054(5) 0.036(5) 0.012(5)
C267 0.077(6) 0.063(5) 0.068(5) 0.030(5) 0.014(5) -0.015(5)
Cl21 0.119(2) 0.079(2) 0.0687(13) 0.0636(15) 0.0387(13) 0.0382(11)
Cl22 0.0585(12) 0.099(2) 0.0659(12) 0.0383(12) 0.0279(10) 0.0312(11)
N201 0.061(4) 0.071(5) 0.070(4) 0.040(4) 0.035(3) 0.030(3)
N202 0.093(5) 0.084(4) 0.064(4) 0.069(4) 0.054(4) 0.041(3)
N203 0.046(3) 0.041(3) 0.045(3) 0.027(3) 0.028(3) 0.017(2)
N204 0.050(3) 0.043(3) 0.025(2) 0.024(3) 0.020(2) 0.007(2)
N205 0.042(3) 0.051(3) 0.037(3) 0.025(3) 0.017(2) 0.001(2)
N206 0.052(3) 0.064(4) 0.036(3) 0.026(3) 0.012(3) -0.005(3)
N207 0.102(6) 0.132(7) 0.076(5) 0.062(5) 0.029(5) 0.055(5)
N208 0.29(2) 0.075(7) 0.39(3) 0.010(11) 0.22(2) 0.000(12)
N209 0.086(5) 0.085(5) 0.062(4) 0.062(4) 0.029(4) 0.020(3)
N210 0.082(4) 0.082(5) 0.053(4) 0.053(4) 0.037(3) 0.009(3)
O201 0.046(3) 0.038(3) 0.059(3) 0.018(2) 0.035(2) 0.008(2)
O202 0.042(3) 0.046(3) 0.053(3) 0.018(2) 0.031(2) 0.021(2)
O203 0.050(3) 0.037(3) 0.079(3) 0.023(2) 0.040(3) 0.019(2)
O204 0.084(4) 0.072(4) 0.144(6) 0.056(4) 0.057(4) 0.048(4)
O205 0.059(3) 0.102(4) 0.061(3) 0.049(3) 0.036(3) 0.030(3)
O206 0.143(6) 0.143(6) 0.065(3) 0.114(5) 0.074(4) 0.068(4)
O207 0.064(3) 0.068(3) 0.036(2) 0.033(3) 0.014(2) 0.012(2)
O208 0.061(3) 0.074(4) 0.038(3) 0.041(3) 0.016(2) 0.004(2)
O209 0.052(3) 0.050(3) 0.042(2) 0.030(2) 0.024(2) 0.004(2)
O210 0.082(5) 0.098(5) 0.081(4) -0.034(4) 0.012(4) 0.017(4)
O211 0.082(4) 0.148(6) 0.071(4) 0.069(5) 0.030(3) -0.005(4)
O212 0.069(4) 0.120(5) 0.047(3) 0.047(4) 0.001(3) 0.007(3)
O213 0.056(3) 0.061(4) 0.076(4) 0.028(3) 0.011(3) 0.010(3)
O214 0.044(3) 0.046(3) 0.064(3) 0.021(2) 0.028(2) 0.007(2)
O215 0.053(3) 0.072(4) 0.096(4) 0.018(3) 0.027(3) 0.013(3)
O216 0.070(4) 0.087(5) 0.134(5) 0.020(4) 0.069(4) 0.032(4)
O217 0.076(4) 0.096(5) 0.093(4) 0.036(4) 0.057(3) 0.018(3)
O218 0.103(5) 0.065(4) 0.094(4) 0.039(4) 0.050(4) 0.010(3)
O219 0.069(4) 0.103(5) 0.112(5) 0.056(4) 0.046(4) 0.049(4)
O220 0.107(7) 0.161(9) 0.123(7) 0.046(7) 0.022(6) 0.009(6)
O221 0.062(3) 0.054(3) 0.047(3) 0.029(3) 0.031(2) 0.007(2)
O222 0.091(4) 0.044(3) 0.078(4) 0.020(3) 0.041(3) 0.001(3)
O223 0.107(5) 0.129(6) 0.104(5) 0.089(5) 0.050(4) 0.018(4)
O224 0.120(6) 0.069(4) 0.112(5) 0.031(4) 0.039(5) -0.010(4)
O225 0.096(5) 0.137(7) 0.105(5) 0.020(5) 0.071(5) -0.025(5)
O1 0.167(8) 0.168(8) 0.079(5) 0.123(7) 0.019(5) 0.009(5)
O2 0.113(5) 0.132(6) 0.094(5) 0.077(5) 0.057(4) 0.032(4)
O3 0.067(4) 0.176(9) 0.144(7) 0.047(5) 0.031(4) 0.090(6)
O4 0.092(5) 0.126(6) 0.080(4) 0.054(5) 0.031(4) 0.041(4)
O5 0.077(5) 0.117(6) 0.102(5) 0.042(4) 0.023(4) 0.019(4)
O6 0.37(2) 0.230(14) 0.105(7) 0.188(15) 0.064(10) 0.045(8)
O7 0.27(3) 0.25(3) 0.24(2) 0.19(2) 0.14(2) 0.069(19)
O8 0.195(11) 0.41(2) 0.37(2) 0.225(14) 0.191(13) 0.306(19)
O9 0.18(2) 0.16(2) 0.36(4) 0.083(18) 0.13(2) 0.01(2)
O10 0.292(17) 0.170(11) 0.307(17) 0.127(12) 0.200(15) 0.070(11)
O11 0.100(5) 0.117(5) 0.091(4) 0.062(4) 0.060(4) 0.055(4)
O12 0.242(17) 0.30(2) 0.244(16) 0.048(15) 0.100(14) 0.144(15)
O13 0.199(10) 0.143(8) 0.187(10) 0.112(8) 0.092(8) 0.091(7)
O14 0.28(3) 0.30(3) 0.136(17) 0.15(3) 0.101(19) 0.027(17)
O15 0.094(5) 0.099(5) 0.098(5) 0.024(4) 0.047(4) 0.026(4)
O16 0.177(11) 0.41(2) 0.333(19) 0.176(14) 0.175(13) 0.261(18)
O17 0.099(6) 0.140(7) 0.122(6) 0.069(5) 0.037(5) -0.006(5)
O18 0.39(2) 0.35(2) 0.132(10) 0.21(2) 0.084(13) 0.102(12)
O19 0.100(6) 0.148(9) 0.085(5) 0.066(6) 0.049(5) 0.027(5)
O20 0.19(2) 0.19(2) 0.25(3) -0.021(17) 0.14(2) 0.048(19)
O21 0.074(8) 0.068(8) 0.096(9) 0.027(7) 0.026(7) 0.022(7)
O22 0.208(11) 0.186(10) 0.143(8) 0.136(9) 0.057(7) 0.060(7)
O23 0.127(12) 0.078(9) 0.145(13) 0.054(9) 0.066(10) 0.049(9)
O24 0.25(3) 0.27(3) 0.27(3) 0.17(2) 0.19(2) 0.16(2)
O25 0.107(6) 0.108(7) 0.225(10) 0.037(5) 0.054(7) 0.092(7)
O26 0.096(5) 0.167(8) 0.104(6) 0.046(5) 0.032(4) 0.069(5)
O27 0.125(7) 0.179(9) 0.133(7) 0.047(7) 0.078(6) 0.035(6)
O28 0.26(3) 0.27(3) 0.30(3) 0.22(3) 0.02(2) -0.02(2)
O29 0.33(3) 0.21(2) 0.100(12) 0.21(2) 0.092(15) 0.046(12)
O30 0.128(7) 0.156(8) 0.148(8) 0.044(6) 0.036(6) 0.088(7)
O31 0.323(19) 0.195(13) 0.289(17) 0.145(14) 0.195(16) 0.112(12)
O32 0.162(18) 0.120(13) 0.154(16) 0.085(13) 0.079(14) 0.057(12)
O33 0.22(2) 0.099(13) 0.22(2) 0.102(14) 0.127(19) 0.047(13)
O34 0.20(2) 0.109(14) 0.178(19) 0.057(14) 0.134(17) 0.026(12)
O35 0.38(2) 0.219(13) 0.291(16) 0.195(15) 0.252(16) 0.092(12)
O36 0.286(16) 0.201(13) 0.290(16) 0.126(12) 0.202(14) 0.123(12)
O37 0.169(10) 0.213(13) 0.181(11) 0.002(9) 0.041(8) 0.115(10)
O38 0.181(11) 0.288(17) 0.131(8) 0.100(11) 0.048(8) 0.053(9)
O39 0.332(19) 0.159(11) 0.164(10) 0.108(12) 0.108(12) 0.032(8)
O40 0.250(17) 0.276(19) 0.31(2) 0.150(16) 0.071(15) 0.108(16)
O41 0.367(18) 0.227(13) 0.068(5) 0.202(14) 0.027(8) 0.029(6)
O42 0.111(7) 0.224(11) 0.194(10) 0.088(7) 0.075(7) 0.142(9)
O43 0.18(2) 0.34(3) 0.135(17) 0.13(2) 0.058(16) 0.076(19)
O44 0.131(15) 0.171(18) 0.152(16) 0.053(14) 0.061(13) 0.039(13)
O45 0.48(4) 0.29(3) 0.61(4) 0.24(3) 0.22(3) 0.17(3)
O46 0.095(11) 0.145(14) 0.191(16) 0.060(11) 0.081(12) 0.099(13)
O47 0.29(3) 0.29(3) 0.30(3) 0.11(3) 0.14(3) 0.03(2)
O48 0.173(18) 0.194(19) 0.131(13) 0.099(16) 0.083(12) 0.058(12)
O49 0.29(3) 0.097(15) 0.31(3) 0.075(17) 0.19(2) 0.050(17)
O50 0.35(4) 0.31(4) 0.44(5) 0.21(3) 0.25(4) 0.08(3)
O51 0.23(3) 0.38(4) 0.20(3) 0.21(3) 0.08(2) 0.09(2)
O52 0.26(3) 0.34(4) 0.26(3) 0.16(3) 0.06(2) 0.19(3)
O53 0.27(3) 0.27(3) 0.38(3) 0.12(2) 0.20(2) 0.08(3)
O54 0.25(3) 0.21(2) 0.19(2) 0.129(19) 0.158(19) 0.099(17)
O55 0.216(14) 0.257(17) 0.227(14) 0.125(13) 0.103(11) 0.059(12)
O56 0.209(13) 0.263(16) 0.199(12) 0.098(12) 0.125(11) -0.004(10)
O57 0.218(15) 0.240(17) 0.266(18) 0.087(13) 0.101(13) 0.050(13)
O58 0.194(13) 0.310(19) 0.187(12) 0.111(13) 0.087(10) 0.055(12)
O59 0.38(3) 0.31(2) 0.268(18) 0.138(19) 0.217(19) 0.081(16)
O60 0.179(19) 0.18(2) 0.34(3) 0.116(17) 0.17(2) 0.08(2)
O61 0.281(18) 0.43(3) 0.202(14) 0.199(19) 0.119(13) 0.014(15)
O62 0.39(3) 0.37(3) 0.35(3) 0.26(3) 0.11(2) 0.09(2)
O63 0.22(3) 0.23(3) 0.21(2) 0.07(2) 0.09(2) 0.043(19)
O64 0.41(3) 0.37(3) 0.40(3) 0.22(2) 0.24(2) 0.16(2)
O65 0.32(4) 0.39(4) 0.24(3) 0.27(3) 0.13(3) 0.09(3)
O66 0.30(4) 0.42(5) 0.35(4) 0.22(4) 0.12(3) 0.12(3)
O67 0.32(4) 0.32(4) 0.46(4) 0.18(3) 0.17(3) 0.11(3)
O68 0.47(5) 0.34(4) 0.42(5) 0.30(4) 0.14(3) 0.17(4)
O69 0.24(3) 0.32(4) 0.33(4) 0.12(3) 0.15(3) 0.11(3)
O70 0.15(3) 0.21(4) 0.16(4) 0.07(3) 0.10(3) 0.01(3)
O71 0.35(4) 0.38(4) 0.43(5) 0.28(4) 0.11(3) 0.16(4)
O72 0.25(3) 0.24(3) 0.29(3) 0.12(2) 0.10(2) 0.04(2)
O73 0.127(17) 0.19(2) 0.22(2) 0.050(15) 0.075(16) 0.068(17)

loop_
_atom_site_label
_atom_site_fract_x
_atom_site_fract_y
_atom_site_fract_z
_atom_site_U_iso_or_equiv
_atom_site_thermal_displace_type
_atom_site_calc_flag
_atom_site_refinement_flags
_atom_site_occupancy
_atom_site_disorder_group
_atom_site_type_symbol
C101 0.5285(4) 0.7818(4) 0.9148(4) 0.0406(15) Uani d DU 1 . C
C102 0.4883(5) 0.7876(4) 0.8358(4) 0.0386(14) Uani d DU 1 . C
C103 0.4137(5) 0.8010(4) 0.8095(4) 0.0421(15) Uani d DU 1 . C
H101 0.3899(5) 0.8085(4) 0.7588(4) 0.051 Uiso calc R 1 . H
C104 0.3728(5) 0.8036(4) 0.8572(4) 0.0406(15) Uani d DU 1 . C
H102 0.3212(5) 0.8118(4) 0.8378(4) 0.049 Uiso calc R 1 . H
C105 0.4089(4) 0.7940(4) 0.9350(3) 0.0380(14) Uani d DU 1 . C
C106 0.4885(4) 0.7858(4) 0.9635(4) 0.0426(15) Uani d DU 1 . C
H103 0.5156(4) 0.7830(4) 1.0161(4) 0.051 Uiso calc R 1 . H
C107 0.5782(4) 0.7069(4) 0.7273(3) 0.0374(14) Uani d DU 1 . C
C108 0.5718(4) 0.6295(4) 0.6983(4) 0.0389(14) Uani d DU 1 . C
C109 0.5077(4) 0.5547(4) 0.6989(4) 0.0411(14) Uani d DU 1 . C
H104 0.5062(4) 0.5046(4) 0.6817(4) 0.049 Uiso calc R 1 . H
C110 0.4459(4) 0.5540(4) 0.7251(3) 0.0352(13) Uani d DU 1 . C
C111 0.4501(4) 0.6304(4) 0.7526(4) 0.0381(14) Uani d DU 1 . C
H105 0.4082(4) 0.6306(4) 0.7696(4) 0.046 Uiso calc R 1 . H
C112 0.5165(4) 0.7049(4) 0.7543(4) 0.0380(14) Uani d DU 1 . C
C113 0.5834(5) 0.4966(4) 0.5848(4) 0.049(2) Uani d DU 1 . C
C114 0.5852(5) 0.4220(5) 0.5763(4) 0.053(2) Uani d DU 1 . C
H106 0.5432(5) 0.3767(5) 0.5263(4) 0.064 Uiso calc R 1 . H
C115 0.6519(5) 0.4157(5) 0.6447(4) 0.051(2) Uani d DU 1 . C
C116 0.7173(5) 0.4857(5) 0.7171(5) 0.056(2) Uani d DU 1 . C
H107 0.7642(5) 0.4834(5) 0.7610(5) 0.067 Uiso calc R 1 . H
C117 0.7130(5) 0.5592(4) 0.7243(4) 0.053(2) Uani d DU 1 . C
H108 0.7573(5) 0.6058(4) 0.7731(4) 0.063 Uiso calc R 1 . H
C118 0.6440(5) 0.5643(4) 0.6600(4) 0.0423(15) Uani d DU 1 . C
C119 0.6431(6) 0.3295(5) 0.6400(5) 0.065(2) Uani d DU 1 . C
H109 0.6081(6) 0.2932(5) 0.5818(5) 0.078 Uiso calc R 1 . H
C120 0.5908(5) 0.2851(5) 0.6845(4) 0.057(2) Uani d DU 1 . C
H110 0.5873(5) 0.2302(5) 0.6786(4) 0.069 Uiso calc R 1 . H
C121 0.4884(5) 0.2661(5) 0.6421(4) 0.061(2) Uani d DU 1 . C
C122 0.3555(6) 0.2579(5) 0.6576(7) 0.096(3) Uani d DU 1 . C
H111 0.3203(6) 0.2184(5) 0.6008(7) 0.115 Uiso calc R 1 . H
C123 0.3332(5) 0.3306(4) 0.6529(4) 0.053(2) Uani d DU 1 . C
C124 0.3702(4) 0.4714(4) 0.7216(3) 0.0333(13) Uani d DU 1 . C
H112 0.3088(4) 0.4526(4) 0.6725(3) 0.040 Uiso calc R 1 . H
C125 0.3622(4) 0.4905(4) 0.7998(4) 0.0389(14) Uani d DU 1 . C
C126 0.2796(5) 0.5368(4) 0.8543(3) 0.0386(14) Uani d DU 1 . C
H113 0.3443(5) 0.5809(4) 0.8983(3) 0.046 Uiso calc R 1 . H
C127 0.2232(5) 0.5795(4) 0.8189(3) 0.0390(14) Uani d DU 1 . C
C128 0.2922(4) 0.6824(4) 0.9576(3) 0.0384(14) Uani d DU 1 . C
H114 0.3348(4) 0.6596(4) 0.9736(3) 0.046 Uiso calc R 1 . H
C129 0.3564(5) 0.7805(4) 0.9827(3) 0.0385(14) Uani d DU 1 . C
H115 0.4027(5) 0.8050(4) 1.0422(3) 0.046 Uiso calc R 1 . H
C130 0.2317(5) 0.4788(4) 0.8921(3) 0.0416(15) Uani d DU 1 . C
C131 0.1397(5) 0.4070(5) 0.8425(4) 0.060(2) Uani d DU 1 . C
H116 0.1104(5) 0.3914(5) 0.7852(4) 0.072 Uiso calc R 1 . H
C132 0.0928(6) 0.3600(5) 0.8769(4) 0.074(3) Uani d DU 1 . C
H117 0.0334(6) 0.3108(5) 0.8427(4) 0.089 Uiso calc R 1 . H
C133 0.1315(5) 0.3838(5) 0.9620(4) 0.058(2) Uani d DU 1 . C
C134 0.2228(5) 0.4557(4) 1.0151(4) 0.047(2) Uani d DU 1 . C
C135 0.2713(4) 0.4998(4) 0.9774(3) 0.0389(15) Uani d DU 1 . C
H118 0.3333(4) 0.5457(4) 1.0113(3) 0.047 Uiso calc R 1 . H
C136 0.2664(5) 0.4830(5) 1.1076(4) 0.052(2) Uani d DU 1 . C
C137 0.3051(6) 0.4395(5) 1.1508(4) 0.056(2) Uani d DU 1 . C
C138 0.3442(6) 0.4611(5) 1.2356(4) 0.063(2) Uani d DU 1 . C
H119 0.3677(6) 0.4299(5) 1.2626(4) 0.076 Uiso calc R 1 . H
C139 0.3485(5) 0.5281(5) 1.2797(4) 0.057(2) Uani d DU 1 . C
C140 0.3087(5) 0.5731(5) 1.2396(4) 0.053(2) Uani d DU 1 . C
H120 0.3091(5) 0.6170(5) 1.2697(4) 0.064 Uiso calc R 1 . H
C141 0.2683(5) 0.5512(4) 1.1532(4) 0.049(2) Uani d DU 1 . C
C142 0.2239(5) 0.5988(5) 1.1095(4) 0.052(2) Uani d DU 1 . C
H121 0.1605(5) 0.5556(5) 1.0628(4) 0.062 Uiso calc R 1 . H
C143 0.2338(5) 0.6559(4) 1.0009(4) 0.046(2) Uani d DU 1 . C
C144 0.7398(4) 0.8171(4) 0.7929(4) 0.0423(15) Uani d DU 1 . C
H122 0.7499(4) 0.7719(4) 0.8089(4) 0.051 Uiso calc R 1 . H
C145 0.8434(5) 0.9080(5) 0.9316(4) 0.065(2) Uani d DU 1 . C
H123 0.8538(5) 0.8616(5) 0.9433(4) 0.078 Uiso calc R 1 . H
C146 0.9175(5) 0.9638(5) 0.9122(5) 0.069(2) Uani d DU 1 . C
H124 0.9053(5) 1.0086(5) 0.8978(5) 0.082 Uiso calc R 1 . H
C147 0.9098(5) 0.9108(6) 0.8384(5) 0.074(2) Uani d DU 1 . C
H125 0.9272(5) 0.8689(6) 0.8539(5) 0.089 Uiso calc R 1 . H
C148 0.8091(5) 0.8650(5) 0.7661(4) 0.054(2) Uani d DU 1 . C
H126 0.7950(5) 0.9070(5) 0.7463(4) 0.064 Uiso calc R 1 . H
C149 0.8441(6) 0.9540(6) 1.0041(5) 0.076(2) Uani d DU 1 . C
H127 0.7942(6) 0.9144(6) 1.0119(5) 0.091 Uiso calc R 1 . H
H128 0.9049(6) 0.9762(6) 1.0541(5) 0.091 Uiso calc R 1 . H
C150 0.7033(6) 0.3126(5) 0.8266(5) 0.070(2) Uani d DU 1 . C
C151 0.7655(6) 0.3739(5) 0.9159(5) 0.071(2) Uani d DU 1 . C
H129 0.7759(6) 0.4304(5) 0.9159(5) 0.086 Uiso calc R 1 . H
C152 0.7168(7) 0.3449(6) 0.9663(5) 0.094(3) Uani d DU 1 . C
H130 0.6542(7) 0.3385(6) 0.9377(5) 0.113 Uiso calc R 1 . H
H131 0.7070(7) 0.2890(6) 0.9657(5) 0.113 Uiso calc R 1 . H
C153 0.7647(8) 0.3984(9) 1.0522(6) 0.119(4) Uani d DU 1 . C
H132 0.8276(8) 0.4040(9) 1.0803(6) 0.143 Uiso calc R 1 . H
C154 0.7149(10) 0.3605(12) 1.0977(8) 0.172(7) Uani d DU 1 . C
H133 0.7500(10) 0.3987(12) 1.1537(8) 0.258 Uiso calc R 1 . H
H134 0.7113(10) 0.3072(12) 1.0978(8) 0.258 Uiso calc R 1 . H
H135 0.6516(10) 0.3515(12) 1.0707(8) 0.258 Uiso calc R 1 . H
C155 0.7823(17) 0.4885(11) 1.0614(9) 0.196(9) Uani d DU 1 . C
H136 0.8140(17) 0.5211(11) 1.1189(9) 0.295 Uiso calc R 1 . H
H137 0.7223(17) 0.4857(11) 1.0321(9) 0.295 Uiso calc R 1 . H
H138 0.8216(17) 0.5152(11) 1.0388(9) 0.295 Uiso calc R 1 . H
C156 0.9154(8) 0.4184(9) 0.9096(8) 0.113(4) Uani d DU 1 . C
H139 0.9742(8) 0.4186(9) 0.9341(8) 0.170 Uiso calc R 1 . H
H140 0.9289(8) 0.4758(9) 0.9181(8) 0.170 Uiso calc R 1 . H
H141 0.8792(8) 0.3868(9) 0.8513(8) 0.170 Uiso calc R 1 . H
C157 0.3139(8) 0.2069(7) 0.7073(10) 0.129(4) Uani d DU 1 . C
H142 0.2454(8) 0.1830(7) 0.6787(10) 0.155 Uiso calc PR 0.50 3 H
H143 0.3254(8) 0.1601(7) 0.7077(10) 0.155 Uiso calc PR 0.50 3 H
H342 0.2585(8) 0.2099(7) 0.6997(10) 0.155 Uiso calc PR 0.50 4 H
H343 0.2928(8) 0.1476(7) 0.6840(10) 0.155 Uiso calc PR 0.50 4 H
C158 0.3554(16) 0.2590(15) 0.7926(14) 0.129(6) Uani d PDU 0.50 3 C
C159 0.3484(6) 0.9060(4) 0.9980(4) 0.054(2) Uani d DU 1 . C
H144 0.3946(6) 0.9275(4) 0.9794(4) 0.065 Uiso calc R 1 . H
C160 0.3425(5) 0.9130(5) 1.1228(4) 0.057(2) Uani d DU 1 . C
H145 0.3097(5) 0.8511(5) 1.1084(4) 0.068 Uiso calc R 1 . H
C161 0.2677(5) 0.9396(5) 1.0947(4) 0.056(2) Uani d DU 1 . C
C162 0.2126(6) 0.9216(5) 0.9993(4) 0.062(2) Uani d DU 1 . C
C163 0.2811(6) 0.9388(5) 0.9650(5) 0.058(2) Uani d DU 1 . C
H146 0.2434(6) 0.9127(5) 0.9052(5) 0.070 Uiso calc R 1 . H
H147 0.3187(6) 0.9996(5) 0.9783(5) 0.070 Uiso calc R 1 . H
C164 0.4113(7) 0.9547(7) 1.2172(5) 0.090(3) Uani d DU 1 . C
H148 0.4574(7) 0.9371(7) 1.2332(5) 0.135 Uiso calc R 1 . H
H149 0.3759(7) 0.9377(7) 1.2450(5) 0.135 Uiso calc R 1 . H
H150 0.4436(7) 1.0155(7) 1.2321(5) 0.135 Uiso calc R 1 . H
C165 0.1232(6) 0.8334(6) 0.9493(5) 0.084(3) Uani d DU 1 . C
H151 0.0821(6) 0.8245(6) 0.9718(5) 0.127 Uiso calc R 1 . H
H152 0.1410(6) 0.7911(6) 0.9518(5) 0.127 Uiso calc R 1 . H
H153 0.0902(6) 0.8293(6) 0.8927(5) 0.127 Uiso calc R 1 . H
C166 0.2498(7) 1.0536(6) 1.0727(5) 0.077(2) Uani d DU 1 . C
C167 0.2086(6) 0.6550(5) 1.1639(4) 0.060(2) Uani d DU 1 . C
Cl11 0.62332(14) 0.76521(15) 0.94981(12) 0.0710(6) Uani d D 1 . Cl
Cl12 0.50144(15) 0.50607(13) 0.50199(12) 0.0707(6) Uani d D 1 . Cl
N101 0.6448(4) 0.3329(4) 0.7727(4) 0.058(2) Uani d DU 1 . N
H154 0.6395(4) 0.3744(4) 0.7906(4) 0.070 Uiso calc R 1 . H
N102 0.4568(4) 0.2868(4) 0.6897(4) 0.064(2) Uani d DU 1 . N
H155 0.4973(4) 0.3181(4) 0.7409(4) 0.076 Uiso calc R 1 . H
N103 0.3918(4) 0.4034(3) 0.7158(3) 0.0400(12) Uani d DU 1 . N
H156 0.4443(4) 0.4112(3) 0.7545(3) 0.048 Uiso calc R 1 . H
N104 0.2858(4) 0.4966(3) 0.7866(3) 0.0385(12) Uani d DU 1 . N
H157 0.2387(4) 0.4762(3) 0.7368(3) 0.046 Uiso calc R 1 . H
N105 0.2290(4) 0.6425(3) 0.8690(3) 0.0400(12) Uani d DU 1 . N
H158 0.1913(4) 0.6606(3) 0.8459(3) 0.048 Uiso calc R 1 . H
N106 0.2787(4) 0.6483(4) 1.0736(3) 0.0482(14) Uani d DU 1 . N
H159 0.3398(4) 0.6723(4) 1.0998(3) 0.058 Uiso calc R 1 . H
N107 0.8592(5) 0.3780(5) 0.9489(4) 0.084(2) Uani d DU 1 . N
H160 0.8946(5) 0.4072(5) 1.0037(4) 0.101 Uiso calc R 1 . H
H161 0.8485(5) 0.3248(5) 0.9418(4) 0.101 Uiso calc R 1 . H
N108 0.3033(15) 0.2717(14) 0.8132(15) 0.143(6) Uani d PDU 0.50 3 N
H162 0.3239(15) 0.2952(14) 0.8646(15) 0.171 Uiso calc PR 0.50 3 H
H163 0.2465(15) 0.2569(14) 0.7761(15) 0.171 Uiso calc PR 0.50 3 H
N109 0.1899(6) 0.9896(5) 0.9996(4) 0.078(2) Uani d DU 1 . N
H164 0.1442(6) 0.9885(5) 0.9583(4) 0.094 Uiso calc R 1 . H
N110 0.3042(5) 1.0300(4) 1.1249(4) 0.070(2) Uani d DU 1 . N
H165 0.3553(5) 1.0647(4) 1.1714(4) 0.084 Uiso calc R 1 . H
O101 0.5262(3) 0.7836(3) 0.7844(3) 0.0444(10) Uani d DU 1 . O
O102 0.6450(3) 0.7813(3) 0.7273(2) 0.0398(10) Uani d DU 1 . O
O103 0.6350(3) 0.6347(3) 0.6710(3) 0.0500(11) Uani d DU 1 . O
O104 0.7357(4) 0.3398(4) 0.6804(4) 0.083(2) Uani d DU 1 . O
H166 0.754(3) 0.338(7) 0.6469(16) 0.124 Uiso calc R 1 . H
O105 0.4382(4) 0.2332(5) 0.5662(3) 0.104(2) Uani d DU 1 . O
O106 0.2598(5) 0.3164(4) 0.5944(4) 0.109(3) Uani d DU 1 . O
O107 0.4247(4) 0.5045(3) 0.8690(3) 0.0619(13) Uani d DU 1 . O
O108 0.1669(4) 0.5521(3) 0.7425(2) 0.0635(14) Uani d DU 1 . O
O109 0.2969(3) 0.8157(3) 0.9645(3) 0.0460(11) Uani d DU 1 . O
O110 0.0829(5) 0.3385(4) 0.9970(4) 0.088(2) Uani d DU 1 . O
H167 0.063(7) 0.2878(10) 0.977(5) 0.131 Uiso calc R 1 . H
O111 0.3027(5) 0.3739(4) 1.1048(3) 0.078(2) Uani d DU 1 . O
H168 0.344(5) 0.365(4) 1.1350(13) 0.117 Uiso calc R 1 . H
O112 0.3898(5) 0.5482(4) 1.3639(3) 0.081(2) Uani d DU 1 . O
H169 0.408(7) 0.598(2) 1.3856(6) 0.121 Uiso calc R 1 . H
O113 0.1509(4) 0.6362(4) 0.9685(3) 0.0653(14) Uani d DU 1 . O
O114 0.7514(3) 0.8724(3) 0.8603(3) 0.0576(13) Uani d DU 1 . O
O115 1.0108(4) 1.0023(5) 0.9818(4) 0.116(3) Uani d DU 1 . O
H170 1.011(3) 0.973(5) 1.011(5) 0.175 Uiso calc R 1 . H
O116 0.9766(5) 0.9677(4) 0.8183(5) 0.117(3) Uani d DU 1 . O
H171 0.994(8) 0.942(2) 0.797(8) 0.176 Uiso calc R 1 . H
O117 0.8032(4) 0.8101(4) 0.7014(3) 0.070(2) Uani d DU 1 . O
H172 0.760(5) 0.802(5) 0.6566(6) 0.106 Uiso calc R 1 . H
O118 0.8297(5) 1.0194(4) 0.9900(4) 0.090(2) Uani d DU 1 . O
H173 0.863(6) 1.060(3) 1.0335(15) 0.134 Uiso calc R 1 . H
O119 0.7079(5) 0.2490(4) 0.8080(4) 0.098(2) Uani d DU 1 . O
O120 0.4430(14) 0.2805(17) 0.8473(15) 0.176(9) Uani d PDU 0.50 3 O
O121 0.3996(3) 0.9366(3) 1.0856(3) 0.0549(12) Uani d DU 1 . O
O122 0.2052(5) 0.8966(4) 1.1235(4) 0.079(2) Uani d DU 1 . O
H174 0.165(5) 0.910(5) 1.112(6) 0.119 Uiso calc R 1 . H
O123 0.2534(7) 1.1233(5) 1.0894(4) 0.116(3) Uani d DU 1 . O
O124 0.1288(5) 0.6220(4) 1.1594(4) 0.086(2) Uani d DU 1 . O
O125 0.2737(5) 0.7288(4) 1.2050(3) 0.082(2) Uani d DU 1 . O
C358 0.382(2) 0.238(2) 0.7964(16) 0.209(13) Uani d PDU 0.50 4 C
O320 0.4595(17) 0.3143(14) 0.8455(12) 0.156(7) Uani d PDU 0.50 4 O
N308 0.415(3) 0.185(2) 0.802(2) 0.275(19) Uani d PDU 0.50 4 N
H362 0.475(3) 0.205(2) 0.833(2) 0.330 Uiso calc PR 0.50 4 H
H363 0.376(3) 0.132(2) 0.775(2) 0.330 Uiso calc PR 0.50 4 H
C201 0.2365(5) 0.5985(4) 0.4178(4) 0.048(2) Uani d DU 1 . C
C202 0.3101(4) 0.6285(4) 0.4986(4) 0.0423(15) Uani d DU 1 . C
C203 0.3346(5) 0.5746(4) 0.5313(4) 0.046(2) Uani d DU 1 . C
H201 0.3867(5) 0.5958(4) 0.5843(4) 0.055 Uiso calc R 1 . H
C204 0.2832(4) 0.4891(4) 0.4865(4) 0.044(2) Uani d DU 1 . C
H202 0.3016(4) 0.4535(4) 0.5098(4) 0.053 Uiso calc R 1 . H
C205 0.2036(4) 0.4542(4) 0.4065(3) 0.0429(15) Uani d DU 1 . C
C206 0.1825(5) 0.5112(4) 0.3719(4) 0.050(2) Uani d DU 1 . C
H203 0.1323(5) 0.4910(4) 0.3180(4) 0.060 Uiso calc R 1 . H
C207 0.3423(4) 0.8266(4) 0.5983(4) 0.0390(14) Uani d DU 1 . C
C208 0.2904(4) 0.8531(4) 0.6213(4) 0.0411(14) Uani d DU 1 . C
C209 0.2120(5) 0.7970(4) 0.6255(4) 0.0439(15) Uani d DU 1 . C
H204 0.1776(5) 0.8158(4) 0.6396(4) 0.053 Uiso calc R 1 . H
C210 0.1865(4) 0.7115(4) 0.6081(4) 0.0389(14) Uani d DU 1 . C
C211 0.2363(4) 0.6841(4) 0.5834(4) 0.0382(14) Uani d DU 1 . C
H205 0.2193(4) 0.6273(4) 0.5722(4) 0.046 Uiso calc R 1 . H
C212 0.3108(5) 0.7400(4) 0.5752(4) 0.0404(14) Uani d DU 1 . C
C213 0.2560(5) 0.9801(4) 0.7138(4) 0.052(2) Uani d DU 1 . C
C214 0.1847(5) 0.9910(5) 0.7156(5) 0.057(2) Uani d DU 1 . C
H206 0.1853(5) 1.0029(5) 0.7652(5) 0.068 Uiso calc R 1 . H
C215 0.1121(5) 0.9842(5) 0.6432(5) 0.057(2) Uani d DU 1 . C
C216 0.1156(6) 0.9714(5) 0.5705(5) 0.064(2) Uani d DU 1 . C
H207 0.0700(6) 0.9707(5) 0.5227(5) 0.077 Uiso calc R 1 . H
C217 0.1870(5) 0.9598(5) 0.5693(4) 0.055(2) Uani d DU 1 . C
H208 0.1895(5) 0.9515(5) 0.5210(4) 0.066 Uiso calc R 1 . H
C218 0.2545(5) 0.9606(4) 0.6409(4) 0.048(2) Uani d DU 1 . C
C219 0.0263(6) 0.9836(5) 0.6426(5) 0.067(2) Uani d DU 1 . C
H209 0.0459(6) 1.0126(5) 0.6994(5) 0.08(3) Uiso calc R 1 . H
C220 -0.0591(5) 0.8921(5) 0.6117(4) 0.056(2) Uani d DU 1 . C
H210 -0.1078(5) 0.8974(5) 0.6192(4) 0.067 Uiso calc R 1 . H
C221 -0.0299(5) 0.8412(5) 0.6645(4) 0.053(2) Uani d DU 1 . C
C222 -0.0599(6) 0.6987(5) 0.6669(5) 0.067(2) Uani d DU 1 . C
H211 -0.0516(6) 0.7208(5) 0.7210(5) 0.081 Uiso calc R 1 . H
C223 0.0245(6) 0.6866(5) 0.6812(4) 0.056(2) Uani d DU 1 . C
C224 0.1041(4) 0.6491(4) 0.6177(4) 0.0378(14) Uani d DU 1 . C
H212 0.1309(4) 0.6378(4) 0.6690(4) 0.045 Uiso calc R 1 . H
C225 0.0442(4) 0.5656(4) 0.5437(3) 0.0398(15) Uani d DU 1 . C
C226 0.0225(4) 0.4258(4) 0.4942(4) 0.0417(15) Uani d DU 1 . C
H213 0.0251(4) 0.4436(4) 0.4479(4) 0.050 Uiso calc R 1 . H
C227 0.0949(4) 0.3983(4) 0.5284(3) 0.043(2) Uani d DU 1 . C
C228 0.0588(5) 0.3309(4) 0.3865(3) 0.047(2) Uani d DU 1 . C
H214 0.0286(5) 0.3649(4) 0.3729(3) 0.057 Uiso calc R 1 . H
C229 0.1360(5) 0.3598(4) 0.3618(4) 0.047(2) Uani d DU 1 . C
H215 0.1059(5) 0.3475(4) 0.3019(4) 0.056 Uiso calc R 1 . H
C230 -0.0749(5) 0.3489(4) 0.4608(4) 0.049(2) Uani d DU 1 . C
C231 -0.0956(6) 0.3016(6) 0.5113(5) 0.080(3) Uani d DU 1 . C
H216 -0.0530(6) 0.3234(6) 0.5681(5) 0.096 Uiso calc R 1 . H
C232 -0.1782(7) 0.2238(7) 0.4769(5) 0.101(4) Uani d DU 1 . C
H217 -0.1920(7) 0.1944(7) 0.5108(5) 0.121 Uiso calc R 1 . H
C233 -0.2407(6) 0.1891(5) 0.3926(5) 0.080(3) Uani d DU 1 . C
C234 -0.2240(5) 0.2318(5) 0.3402(4) 0.056(2) Uani d DU 1 . C
C235 -0.1415(4) 0.3135(4) 0.3767(4) 0.048(2) Uani d DU 1 . C
H218 -0.1313(4) 0.3449(4) 0.3430(4) 0.057 Uiso calc R 1 . H
C236 -0.2897(5) 0.1960(5) 0.2481(4) 0.057(2) Uani d DU 1 . C
C237 -0.3735(5) 0.1990(6) 0.2135(5) 0.070(2) Uani d DU 1 . C
C238 -0.4338(6) 0.1669(6) 0.1300(5) 0.073(2) Uani d DU 1 . C
H219 -0.4907(6) 0.1669(6) 0.1084(5) 0.088 Uiso calc R 1 . H
C239 -0.4118(5) 0.1345(5) 0.0772(4) 0.068(2) Uani d DU 1 . C
C240 -0.3304(5) 0.1259(5) 0.1085(4) 0.070(2) Uani d DU 1 . C
H220 -0.3167(5) 0.1016(5) 0.0731(4) 0.084 Uiso calc R 1 . H
C241 -0.2710(5) 0.1557(5) 0.1952(4) 0.062(2) Uani d DU 1 . C
C242 -0.1874(5) 0.1403(5) 0.2315(5) 0.068(2) Uani d DU 1 . C
H221 -0.1901(5) 0.1178(5) 0.2755(5) 0.081 Uiso calc R 1 . H
C243 -0.0211(5) 0.2368(5) 0.3407(4) 0.057(2) Uani d DU 1 . C
C244 0.5089(4) 0.9090(4) 0.6608(4) 0.049(2) Uani d DU 1 . C
H222 0.5137(4) 0.8591(4) 0.6680(4) 0.059 Uiso calc R 1 . H
C245 0.6083(5) 0.9845(5) 0.8060(4) 0.059(2) Uani d DU 1 . C
H223 0.6148(5) 0.9348(5) 0.8101(4) 0.071 Uiso calc R 1 . H
C246 0.6880(5) 1.0457(5) 0.7943(5) 0.065(2) Uani d DU 1 . C
H224 0.6790(5) 1.0937(5) 0.7868(5) 0.078 Uiso calc R 1 . H
C247 0.6808(5) 1.0025(5) 0.7167(5) 0.068(2) Uani d DU 1 . C
H225 0.6924(5) 0.9559(5) 0.7248(5) 0.081 Uiso calc R 1 . H
C248 0.5827(5) 0.9653(5) 0.6417(5) 0.058(2) Uani d DU 1 . C
H226 0.5721(5) 1.0114(5) 0.6292(5) 0.069 Uiso calc R 1 . H
C249 0.6044(6) 1.0192(5) 0.8820(5) 0.066(2) Uani d DU 1 . C
H227 0.5464(6) 0.9776(5) 0.8787(5) 0.079 Uiso calc R 1 . H
H228 0.6582(6) 1.0271(5) 0.9318(5) 0.079 Uiso calc R 1 . H
C250 -0.1785(6) 0.8490(6) 0.4672(5) 0.069(2) Uani d DU 1 . C
C251 -0.2074(7) 0.8129(7) 0.3773(6) 0.096(3) Uani d DU 1 . C
H229 -0.1558(7) 0.8090(7) 0.3744(6) 0.116 Uiso calc R 1 . H
C252 -0.2990(14) 0.7246(10) 0.3349(9) 0.216(9) Uani d DU 1 . C
H230 -0.3493(14) 0.7375(10) 0.3215(9) 0.259 Uiso calc PR 0.50 1 H
H231 -0.3050(14) 0.7029(10) 0.2823(9) 0.259 Uiso calc PR 0.50 1 H
H230a -0.2958(14) 0.6988(10) 0.3773(9) 0.259 Uiso calc PR 0.50 2 H
H231b -0.3515(14) 0.7346(10) 0.3208(9) 0.259 Uiso calc PR 0.50 2 H
C253 -0.3288(19) 0.6563(14) 0.3558(16) 0.140(8) Uani d PDU 0.50 1 C
H232 -0.2746(19) 0.6474(14) 0.3758(16) 0.168 Uiso calc PR 0.50 1 H
C254 -0.3483(18) 0.6583(16) 0.4235(16) 0.127(7) Uani d PDU 0.50 1 C
H233 -0.3688(18) 0.6037(16) 0.4300(16) 0.190 Uiso calc PR 0.50 1 H
H234 -0.3975(18) 0.6716(16) 0.4113(16) 0.190 Uiso calc PR 0.50 1 H
H235 -0.2913(18) 0.7008(16) 0.4737(16) 0.190 Uiso calc PR 0.50 1 H
C255 -0.411(3) 0.5733(18) 0.284(2) 0.199(16) Uani d PDU 0.50 1 C
H236 -0.427(3) 0.5275(18) 0.305(2) 0.299 Uiso calc PR 0.50 1 H
H237 -0.391(3) 0.5614(18) 0.246(2) 0.299 Uiso calc PR 0.50 1 H
H238 -0.465(3) 0.5790(18) 0.255(2) 0.299 Uiso calc PR 0.50 1 H
C353 -0.326(2) 0.6631(18) 0.266(2) 0.206(12) Uani d PDU 0.50 2 C
H332 -0.340(2) 0.6866(18) 0.222(2) 0.247 Uiso calc PR 0.50 2 H
C354 -0.261(3) 0.635(3) 0.262(3) 0.253(18) Uani d PDU 0.50 2 C
H333 -0.293(3) 0.592(3) 0.209(3) 0.380 Uiso calc PR 0.50 2 H
H334 -0.242(3) 0.613(3) 0.305(3) 0.380 Uiso calc PR 0.50 2 H
H335 -0.206(3) 0.683(3) 0.268(3) 0.380 Uiso calc PR 0.50 2 H
C355 -0.422(2) 0.5820(19) 0.238(2) 0.222(18) Uani d PDU 0.50 2 C
H336 -0.439(2) 0.5405(19) 0.190(2) 0.333 Uiso calc PR 0.50 2 H
H337 -0.471(2) 0.5961(19) 0.225(2) 0.333 Uiso calc PR 0.50 2 H
H338 -0.416(2) 0.5592(19) 0.282(2) 0.333 Uiso calc PR 0.50 2 H
C256 -0.1470(13) 0.9585(10) 0.3707(10) 0.178(7) Uani d DU 1 . C
H239 -0.1651(13) 0.9923(10) 0.3404(10) 0.268 Uiso calc R 1 . H
H240 -0.0946(13) 0.9584(10) 0.3682(10) 0.268 Uiso calc R 1 . H
H241 -0.1281(13) 0.9822(10) 0.4274(10) 0.268 Uiso calc R 1 . H
C257 -0.1550(7) 0.6081(7) 0.6174(8) 0.105(3) Uani d DU 1 . C
H242 -0.1484(7) 0.5701(7) 0.6477(8) 0.126 Uiso calc R 1 . H
H243 -0.2077(7) 0.6137(7) 0.6143(8) 0.126 Uiso calc R 1 . H
C258 -0.1778(9) 0.5699(9) 0.5323(10) 0.138(5) Uani d DU 1 . C
C259 0.2472(5) 0.3214(5) 0.3578(4) 0.051(2) Uani d DU 1 . C
H244 0.2923(5) 0.3824(5) 0.3758(4) 0.061 Uiso calc R 1 . H
C260 0.1369(6) 0.1971(5) 0.2352(4) 0.060(2) Uani d DU 1 . C
H245 0.0843(6) 0.1835(5) 0.2460(4) 0.072 Uiso calc R 1 . H
C261 0.1842(5) 0.1481(5) 0.2713(4) 0.059(2) Uani d DU 1 . C
C262 0.2444(6) 0.1824(5) 0.3671(4) 0.061(2) Uani d DU 1 . C
C263 0.3019(5) 0.2810(5) 0.3981(4) 0.060(2) Uani d DU 1 . C
H246 0.3273(5) 0.3022(5) 0.4573(4) 0.072 Uiso calc R 1 . H
H247 0.3558(5) 0.2990(5) 0.3894(4) 0.072 Uiso calc R 1 . H
C264 0.0963(7) 0.1732(6) 0.1419(4) 0.084(3) Uani d DU 1 . C
H248 0.0671(7) 0.2054(6) 0.1217(4) 0.126 Uiso calc R 1 . H
H249 0.0493(7) 0.1136(6) 0.1152(4) 0.126 Uiso calc R 1 . H
H250 0.1468(7) 0.1857(6) 0.1302(4) 0.126 Uiso calc R 1 . H
C265 0.1872(7) 0.1482(6) 0.4092(5) 0.076(2) Uani d DU 1 . C
H251 0.2291(7) 0.1721(6) 0.4682(5) 0.114 Uiso calc R 1 . H
H252 0.1573(7) 0.0874(6) 0.3917(5) 0.114 Uiso calc R 1 . H
H253 0.1392(7) 0.1634(6) 0.3943(5) 0.114 Uiso calc R 1 . H
C266 0.3201(7) 0.1415(6) 0.3101(5) 0.079(2) Uani d DU 1 . C
C267 -0.1951(7) 0.0734(6) 0.1685(5) 0.086(3) Uani d DU 1 . C
Cl21 0.2104(2) 0.6680(2) 0.37392(13) 0.0857(7) Uani d D 1 . Cl
Cl22 0.34348(15) 0.9851(2) 0.80352(13) 0.0767(6) Uani d D 1 . Cl
N201 -0.1016(4) 0.8499(4) 0.5237(4) 0.063(2) Uani d DU 1 . N
H254 -0.0771(4) 0.8251(4) 0.5075(4) 0.076 Uiso calc R 1 . H
N202 -0.0663(5) 0.7585(4) 0.6237(4) 0.063(2) Uani d DU 1 . N
H255 -0.0942(5) 0.7406(4) 0.5705(4) 0.075 Uiso calc R 1 . H
N203 0.0435(4) 0.6819(3) 0.6200(3) 0.0405(12) Uani d DU 1 . N
H256 0.0192(4) 0.6988(3) 0.5807(3) 0.049 Uiso calc R 1 . H
N204 0.0522(4) 0.4999(3) 0.5599(3) 0.0396(12) Uani d DU 1 . N
H257 0.0755(4) 0.5011(3) 0.6102(3) 0.048 Uiso calc R 1 . H
N205 0.1028(4) 0.3498(4) 0.4767(3) 0.0455(13) Uani d DU 1 . N
H258 0.1365(4) 0.3277(4) 0.4980(3) 0.055 Uiso calc R 1 . H
N206 -0.0964(4) 0.2225(4) 0.2713(3) 0.059(2) Uani d DU 1 . N
H259 -0.0919(4) 0.2614(4) 0.2496(3) 0.070 Uiso calc R 1 . H
N207 -0.2281(7) 0.8712(6) 0.3344(5) 0.107(3) Uani d DU 1 . N
H260 -0.2464(7) 0.8502(6) 0.2809(5) 0.128 Uiso calc R 1 . H
H261 -0.2773(7) 0.8722(6) 0.3360(5) 0.128 Uiso calc R 1 . H
N208 -0.1901(15) 0.4932(8) 0.5184(15) 0.273(11) Uani d DU 1 . N
H262 -0.2027(15) 0.4654(8) 0.4712(15) 0.328 Uiso calc R 1 . H
H263 -0.1857(15) 0.4709(8) 0.5563(15) 0.328 Uiso calc R 1 . H
N209 0.3098(5) 0.1513(5) 0.3777(4) 0.074(2) Uani d DU 1 . N
H264 0.3380(5) 0.1406(5) 0.4207(4) 0.089 Uiso calc R 1 . H
N210 0.2528(5) 0.1503(4) 0.2503(4) 0.068(2) Uani d DU 1 . N
H265 0.2517(5) 0.1564(4) 0.2055(4) 0.082 Uiso calc R 1 . H
O201 0.3601(3) 0.7152(3) 0.5477(3) 0.0470(11) Uani d DU 1 . O
O202 0.4181(3) 0.8848(3) 0.5929(3) 0.0454(11) Uani d DU 1 . O
O203 0.3195(3) 0.9396(3) 0.6366(3) 0.0522(11) Uani d DU 1 . O
O204 -0.0084(5) 1.0254(4) 0.5919(5) 0.093(2) Uani d DU 1 . O
H266 0.031(4) 1.0767(10) 0.613(4) 0.139 Uiso calc R 1 . H
O205 0.0203(4) 0.8732(4) 0.7399(3) 0.0689(15) Uani d DU 1 . O
O206 0.0669(5) 0.6746(5) 0.7455(3) 0.088(2) Uani d DU 1 . O
O207 -0.0048(4) 0.5623(3) 0.4735(3) 0.0613(13) Uani d DU 1 . O
O208 0.1445(4) 0.4182(3) 0.6047(3) 0.0604(13) Uani d DU 1 . O
O209 0.1810(3) 0.3113(3) 0.3840(2) 0.0476(11) Uani d DU 1 . O
O210 -0.3212(5) 0.1091(5) 0.3560(4) 0.135(3) Uani d DU 1 . O
H267 -0.339(7) 0.098(4) 0.389(4) 0.202 Uiso calc R 1 . H
O211 -0.3949(5) 0.2365(6) 0.2633(4) 0.104(2) Uani d DU 1 . O
H268 -0.390(10) 0.218(6) 0.301(5) 0.156 Uiso calc R 1 . H
O212 -0.4710(4) 0.1046(5) -0.0085(3) 0.093(2) Uani d DU 1 . O
H269 -0.503(6) 0.127(6) -0.0204(6) 0.140 Uiso calc R 1 . H
O213 -0.0176(4) 0.1815(4) 0.3693(3) 0.076(2) Uani d DU 1 . O
O214 0.5181(3) 0.9562(3) 0.7315(3) 0.0533(12) Uani d DU 1 . O
O215 0.7811(4) 1.0790(4) 0.8640(4) 0.086(2) Uani d DU 1 . O
H270 0.781(2) 1.092(7) 0.9068(4) 0.129 Uiso calc R 1 . H
O216 0.7534(5) 1.0617(5) 0.7040(5) 0.099(2) Uani d DU 1 . O
H271 0.732(3) 1.054(6) 0.6544(9) 0.149 Uiso calc R 1 . H
O217 0.5765(4) 0.9171(4) 0.5725(4) 0.087(2) Uani d DU 1 . O
H272 0.537(6) 0.916(6) 0.5296(5) 0.131 Uiso calc R 1 . H
O218 0.6067(5) 1.0956(4) 0.8879(4) 0.091(2) Uani d DU 1 . O
H273 0.562(5) 1.092(2) 0.892(7) 0.136 Uiso calc R 1 . H
O219 -0.2226(4) 0.8764(4) 0.4849(4) 0.088(2) Uani d DU 1 . O
O220 -0.1830(7) 0.6062(7) 0.4817(6) 0.159(4) Uani d DU 1 . O
O221 0.2003(3) 0.2872(3) 0.2698(3) 0.0545(12) Uani d DU 1 . O
O222 0.1110(5) 0.0608(3) 0.2406(4) 0.080(2) Uani d DU 1 . O
H274 0.072(4) 0.0568(8) 0.254(6) 0.119 Uiso calc R 1 . H
O223 0.3797(5) 0.1271(5) 0.3043(4) 0.105(2) Uani d DU 1 . O
O224 -0.2528(6) -0.0048(4) 0.1530(5) 0.120(3) Uani d DU 1 . O
O225 -0.1485(5) 0.0980(5) 0.1339(5) 0.129(3) Uani d DU 1 . O
O1 0.6003(7) 0.4555(6) 0.8440(5) 0.144(4) Uani d DU 1 . O
O2 -0.0339(6) 0.7440(5) 0.4676(4) 0.107(2) Uani d DU 1 . O
O3 0.4770(5) 0.7015(6) 1.1218(6) 0.141(3) Uani d DU 1 . O
O4 -0.0606(5) 0.3868(5) 0.2403(4) 0.105(2) Uani d DU 1 . O
O5 1.0079(5) 0.4566(5) 1.1177(4) 0.113(2) Uani d DU 1 . O
O6 -0.2740(14) 0.8390(10) 0.1690(7) 0.245(8) Uani d DU 1 . O
O7 0.324(3) 0.344(2) 0.956(2) 0.221(12) Uani d PDU 0.50 . O
O8 -0.4013(11) 0.8609(13) 0.2805(12) 0.259(9) Uani d DU 1 . O
O9 0.122(2) 0.1912(19) 0.756(3) 0.247(14) Uani d PDU 0.50 . O
O10 -0.1904(14) 1.0335(10) 0.5858(12) 0.235(7) Uani d DU 1 . O
O11 0.1020(5) 0.3643(5) 1.1541(4) 0.093(2) Uani d DU 1 . O
O12 -0.3468(14) 0.0149(14) 0.4513(12) 0.304(11) Uani d DU 1 . O
O13 0.3932(9) 0.2992(7) 1.1885(7) 0.165(4) Uani d DU 1 . O
O14 -0.339(3) 0.298(3) 0.4300(17) 0.248(14) Uani d PDU 0.50 . O
O15 0.4650(5) 0.7200(5) 1.4395(4) 0.110(2) Uani d DU 1 . O
O16 -0.0485(11) 0.0110(14) 0.2461(12) 0.266(9) Uani d DU 1 . O
O17 1.0714(6) 0.9409(6) 1.1051(5) 0.131(3) Uani d DU 1 . O
O18 0.4624(17) 0.9277(15) 0.4304(9) 0.302(10) Uani d DU 1 . O
O19 0.6584(7) 0.8195(7) 0.5581(5) 0.111(3) Uani d PDU 0.80 . O
O20 -0.044(2) 0.183(2) 0.887(2) 0.250(15) Uani d PDU 0.50 . O
O21 -0.1069(9) 0.2408(8) 0.9516(8) 0.091(4) Uani d PDU 0.50 . O
O22 -0.5773(9) 0.1896(8) -0.0474(7) 0.177(4) Uani d DU 1 . O
O23 0.8110(12) 0.2170(9) 0.9747(11) 0.116(5) Uani d PDU 0.50 . O
O24 -0.204(2) 0.380(2) 0.572(2) 0.211(11) Uani d PDU 0.50 . O
O25 0.4887(7) 0.1136(6) 0.7212(8) 0.163(4) Uani d DU 1 . O
O26 -0.0182(6) 0.5909(6) 0.8337(5) 0.137(3) Uani d DU 1 . O
O27 0.9222(7) 0.2491(7) 0.1169(6) 0.156(4) Uani d U 1 . O
O28 0.647(3) 0.596(2) 0.931(3) 0.30(2) Uani d PDU 0.50 . O
O29 0.748(2) 0.6538(17) 0.9121(11) 0.191(10) Uani d PDU 0.50 . O
O30 0.4597(7) 0.8007(7) 0.3162(7) 0.167(4) Uani d DU 1 . O
O31 0.3982(15) 0.0461(11) 0.5349(12) 0.245(7) Uani d DU 1 . O
O32 0.9004(17) 0.4478(13) 0.6769(13) 0.140(7) Uani d PDU 0.50 . O
O33 0.7358(19) 0.1913(13) 0.6608(16) 0.170(9) Uani d PDU 0.50 . O
O34 0.6962(19) 0.1716(13) 0.6119(14) 0.160(9) Uani d PDU 0.50 . O
O35 0.2330(15) 0.8351(10) 0.2696(11) 0.244(7) Uani d DU 1 . O
O36 0.2162(14) 0.1089(10) 0.8925(11) 0.232(6) Uani d DU 1 . O
O37 0.0624(10) 1.1598(10) 0.5245(8) 0.242(8) Uani d DU 1 . O
O38 0.5239(10) 0.5984(11) 0.0442(8) 0.224(6) Uani d DU 1 . O
O39 0.1254(14) 0.1769(9) 0.9680(8) 0.236(7) Uani d DU 1 . O
O40 0.0564(15) 0.7202(14) 0.0833(14) 0.299(10) Uani d DU 1 . O
O41 0.9172(13) 0.5207(9) 0.3008(6) 0.236(7) Uani d DU 1 . O
O42 0.5898(7) 0.9496(8) 0.1776(7) 0.169(4) Uani d U 1 . O
O43 -0.423(2) 0.229(3) 0.4074(16) 0.228(13) Uani d PDU 0.50 . O
O44 0.1239(15) 0.2620(15) 0.6664(13) 0.167(8) Uani d PDU 0.50 . O
O45 1.139(3) 0.934(2) 0.315(3) 0.462(19) Uani d DU 1 . O
O46 0.9474(13) 1.1144(13) 0.7922(13) 0.137(6) Uani d PDU 0.50 . O
O47 1.034(4) 1.125(3) 0.817(3) 0.320(18) Uani d PDU 0.50 . O
O48 1.0165(18) 0.6522(17) 0.2403(13) 0.162(8) Uani d PDU 0.50 . O
O49 -0.294(3) 0.4179(16) 0.301(2) 0.227(12) Uani d PDU 0.50 . O
O50 -0.410(4) 0.381(3) 0.213(4) 0.34(2) Uani d PDU 0.50 . O
O51 0.537(3) 0.430(3) 0.948(2) 0.262(15) Uani d PDU 0.50 . O
O52 0.598(3) 1.109(3) 0.498(2) 0.31(2) Uani d PDU 0.50 . O
O53 -0.238(4) 0.497(4) 0.318(3) 0.304(17) Uani d PDU 0.50 . O
O54 0.414(3) 0.409(2) 1.0175(18) 0.193(10) Uani d PDU 0.50 . O
O55 0.9037(12) 0.2947(11) 0.6920(10) 0.238(7) Uani d DU 1 . O
O56 0.0856(11) 0.7658(11) 0.4042(9) 0.234(7) Uani d DU 1 . O
O57 0.9652(13) 0.1925(12) 0.6768(12) 0.267(8) Uani d DU 1 . O
O58 0.8991(11) 0.6147(13) 0.9270(9) 0.245(7) Uani d DU 1 . O
O59 0.249(2) 0.8878(15) 0.4192(13) 0.320(11) Uani d DU 1 . O
O60 -0.492(2) 0.3431(18) 0.103(2) 0.205(11) Uani d PDU 0.50 . O
O61 0.5240(15) 0.3549(18) 0.3624(11) 0.311(11) Uani d DU 1 . O
O62 0.734(2) 0.690(2) 0.0884(18) 0.381(14) Uani d DU 1 . O
O63 0.948(3) 0.650(2) 0.258(2) 0.253(14) Uani d PDU 0.50 . O
O64 -0.015(2) 0.878(2) 0.3310(19) 0.367(13) Uani d DU 1 . O
O65 0.482(3) 1.085(3) 0.439(2) 0.291(18) Uani d PDU 0.50 . O
O66 0.830(4) 0.666(4) 1.242(4) 0.36(3) Uani d PU 0.50 . O
O67 -0.167(5) 0.585(4) 0.346(4) 0.38(2) Uani d PDU 0.50 . O
O68 0.938(5) 0.735(4) 0.168(4) 0.40(3) Uani d PDU 0.50 . O
O69 0.949(3) 0.780(3) 0.096(3) 0.304(19) Uani d PU 0.50 . O
O70 0.661(4) 0.725(4) 0.537(4) 0.18(2) Uani d PDU 0.20 . O
O71 0.869(4) 0.818(4) 0.109(4) 0.38(3) Uani d PDU 0.50 . O
O72 1.049(3) 0.705(3) 0.204(3) 0.288(17) Uani d PU 0.50 . O
O73 0.9659(19) 0.4629(18) 0.7227(19) 0.196(10) Uani d PDU 0.50 . O

loop_
_atom_type_symbol
_atom_type_description
_atom_type_scat_dispersion_real
_atom_type_scat_dispersion_imag
_atom_type_scat_source
C C .0033 .0000 'International Tables Vol C Tables 4.2.6.8 and 6.1.1.4'
H H .0000 .0000 'International Tables Vol C Tables 4.2.6.8 and 6.1.1.4'
N N .0061 .0000 'International Tables Vol C Tables 4.2.6.8 and 6.1.1.4'
O O .0106 .0000 'International Tables Vol C Tables 4.2.6.8 and 6.1.1.4'
Cl Cl .1484 .0000 'International Tables Vol C Tables 4.2.6.8 and 6.1.1.4'

loop_
_geom_angle_atom_site_label_1
_geom_angle_atom_site_label_2
_geom_angle_atom_site_label_3
_geom_angle
C106 C101 C102 119.3(6)
C106 C101 Cl11 119.9(5)
C102 C101 Cl11 120.8(5)
C103 C102 C101 119.8(5)
C103 C102 O101 118.9(5)
C101 C102 O101 121.3(5)
C102 C103 C104 121.0(6)
C103 C104 C105 120.4(6)
C106 C105 C104 118.3(6)
C106 C105 C129 118.9(5)
C104 C105 C129 122.3(5)
C105 C106 C101 121.1(6)
C112 C107 O102 122.9(5)
C112 C107 C108 117.7(5)
O102 C107 C108 119.4(5)
C109 C108 O103 123.5(5)
C109 C108 C107 121.0(5)
O103 C108 C107 115.5(5)
C110 C109 C108 120.3(6)
C109 C110 C111 119.4(6)
C109 C110 C124 121.5(5)
C111 C110 C124 119.1(5)
C112 C111 C110 119.7(6)
C111 C112 C107 121.9(5)
C111 C112 O101 122.0(5)
C107 C112 O101 116.1(5)
C114 C113 C118 121.3(6)
C114 C113 Cl12 120.2(5)
C118 C113 Cl12 118.5(5)
C113 C114 C115 119.0(6)
C116 C115 C114 119.4(6)
C116 C115 C119 121.5(6)
C114 C115 C119 118.8(6)
C117 C116 C115 120.3(6)
C118 C117 C116 121.0(6)
O103 C118 C117 120.1(6)
O103 C118 C113 121.2(6)
C117 C118 C113 118.6(6)
O104 C119 C115 110.0(7)
O104 C119 C120 107.0(6)
C115 C119 C120 111.4(6)
N101 C120 C121 113.4(6)
N101 C120 C119 111.4(6)
C121 C120 C119 110.9(6)
O105 C121 N102 122.5(7)
O105 C121 C120 119.6(7)
N102 C121 C120 117.9(6)
N102 C122 C123 113.7(7)
N102 C122 C157 112.9(8)
C123 C122 C157 109.4(8)
O106 C123 N103 122.7(6)
O106 C123 C122 118.7(7)
N103 C123 C122 118.4(6)
N103 C124 C110 112.4(5)
N103 C124 C125 110.9(5)
C110 C124 C125 108.3(5)
O107 C125 N104 123.0(6)
O107 C125 C124 121.9(6)
N104 C125 C124 114.9(5)
N104 C126 C130 116.8(5)
N104 C126 C127 106.4(4)
C130 C126 C127 107.9(5)
O108 C127 N105 119.9(6)
O108 C127 C126 118.9(5)
N105 C127 C126 121.1(5)
N105 C128 C143 109.5(5)
N105 C128 C129 111.2(5)
C143 C128 C129 114.6(5)
O109 C129 C105 113.5(5)
O109 C129 C128 108.2(5)
C105 C129 C128 106.9(5)
C135 C130 C131 116.9(6)
C135 C130 C126 121.7(6)
C131 C130 C126 120.9(5)
C132 C131 C130 121.0(6)
C131 C132 C133 121.4(7)
O110 C133 C132 121.6(7)
O110 C133 C134 118.0(6)
C132 C133 C134 120.4(6)
C133 C134 C135 116.5(6)
C133 C134 C136 121.4(6)
C135 C134 C136 122.0(6)
C130 C135 C134 123.7(6)
C137 C136 C141 118.1(5)
C137 C136 C134 119.6(6)
C141 C136 C134 122.3(6)
C138 C137 O111 121.6(6)
C138 C137 C136 121.7(7)
O111 C137 C136 116.7(6)
C139 C138 C137 120.2(7)
C138 C139 O112 118.0(7)
C138 C139 C140 120.7(6)
O112 C139 C140 121.2(7)
C139 C140 C141 119.3(6)
C140 C141 C136 119.8(6)
C140 C141 C142 119.4(6)
C136 C141 C142 120.7(5)
N106 C142 C141 110.6(6)
N106 C142 C167 111.7(6)
C141 C142 C167 114.1(5)
O113 C143 N106 122.4(6)
O113 C143 C128 122.5(6)
N106 C143 C128 114.8(6)
O102 C144 O114 106.9(5)
O102 C144 C148 109.9(5)
O114 C144 C148 110.9(5)
O114 C145 C146 108.3(6)
O114 C145 C149 107.9(6)
C146 C145 C149 114.6(7)
O115 C146 C145 110.7(7)
O115 C146 C147 110.0(7)
C145 C146 C147 109.7(6)
O116 C147 C148 111.3(7)
O116 C147 C146 107.7(6)
C148 C147 C146 110.2(6)
O117 C148 C147 108.2(6)
O117 C148 C144 112.3(6)
C147 C148 C144 110.0(6)
O118 C149 C145 110.5(7)
O119 C150 N101 124.4(7)
O119 C150 C151 120.0(6)
N101 C150 C151 115.7(7)
N107 C151 C150 106.2(7)
N107 C151 C152 113.3(7)
C150 C151 C152 111.0(7)
C153 C152 C151 118.2(8)
C152 C153 C154 113.7(11)
C152 C153 C155 112.8(9)
C154 C153 C155 109.8(14)
C158 C157 C122 113.5(11)
C358 C157 C122 114.1(14)
N108 C158 O120 122.(2)
N108 C158 C157 119.(2)
O120 C158 C157 119.(2)
O121 C159 O109 112.0(5)
O121 C159 C163 111.0(5)
O109 C159 C163 110.0(6)
O121 C160 C161 112.8(6)
O121 C160 C164 106.7(7)
C161 C160 C164 111.0(6)
O122 C161 N110 109.4(6)
O122 C161 C160 105.4(6)
N110 C161 C160 115.9(7)
O122 C161 C162 112.2(6)
N110 C161 C162 99.2(5)
C160 C161 C162 114.8(5)
N109 C162 C165 112.2(7)
N109 C162 C163 108.1(6)
C165 C162 C163 111.3(6)
N109 C162 C161 99.9(6)
C165 C162 C161 114.5(7)
C163 C162 C161 110.1(6)
C159 C163 C162 114.5(6)
O123 C166 N110 125.9(8)
O123 C166 N109 126.0(8)
N110 C166 N109 108.1(7)
O125 C167 O124 125.1(8)
O125 C167 C142 117.5(7)
O124 C167 C142 117.3(7)
C150 N101 C120 120.5(6)
C121 N102 C122 122.3(7)
C123 N103 C124 122.1(5)
C125 N104 C126 122.4(5)
C127 N105 C128 126.4(5)
C143 N106 C142 120.5(6)
C156 N107 C151 114.6(7)
C166 N109 C162 111.3(6)
C166 N110 C161 112.6(7)
C102 O101 C112 116.1(4)
C107 O102 C144 114.8(4)
C118 O103 C108 115.6(5)
C129 O109 C159 113.5(5)
C144 O114 C145 111.3(5)
C159 O121 C160 115.1(6)
N308 C358 O320 104.(3)
N308 C358 C157 103.(3)
O320 C358 C157 130.(2)
C202 C201 C206 119.8(6)
C202 C201 Cl21 120.2(5)
C206 C201 Cl21 120.0(5)
C203 C202 C201 120.1(6)
C203 C202 O201 119.6(5)
C201 C202 O201 120.3(6)
C202 C203 C204 120.6(6)
C203 C204 C205 121.7(6)
C206 C205 C204 117.0(6)
C206 C205 C229 119.8(5)
C204 C205 C229 122.9(6)
C205 C206 C201 120.6(6)
O202 C207 C212 121.8(5)
O202 C207 C208 119.9(5)
C212 C207 C208 118.1(6)
C209 C208 C207 122.3(6)
C209 C208 O203 121.7(6)
C207 C208 O203 116.0(5)
C208 C209 C210 118.4(6)
C211 C210 C209 119.7(6)
C211 C210 C224 120.8(5)
C209 C210 C224 119.5(5)
C210 C211 C212 121.1(6)
O201 C212 C211 123.2(5)
O201 C212 C207 116.6(5)
C211 C212 C207 120.1(6)
C218 C213 C214 120.4(6)
C218 C213 Cl22 119.9(5)
C214 C213 Cl22 119.6(5)
C213 C214 C215 120.0(7)
C216 C215 C214 119.1(7)
C216 C215 C219 120.8(7)
C214 C215 C219 119.9(7)
C217 C216 C215 120.2(7)
C216 C217 C218 119.5(7)
C213 C218 C217 120.4(6)
C213 C218 O203 120.7(6)
C217 C218 O203 118.9(6)
O204 C219 C215 113.3(7)
O204 C219 C220 106.6(6)
C215 C219 C220 112.4(6)
N201 C220 C221 113.0(6)
N201 C220 C219 111.1(6)
C221 C220 C219 111.1(6)
O205 C221 N202 122.2(6)
O205 C221 C220 121.2(7)
N202 C221 C220 116.5(6)
N202 C222 C223 113.4(6)
N202 C222 C257 111.1(7)
C223 C222 C257 108.0(7)
O206 C223 N203 122.5(6)
O206 C223 C222 119.5(6)
N203 C223 C222 117.8(6)
N203 C224 C225 109.6(5)
N203 C224 C210 112.5(5)
C225 C224 C210 107.6(5)
O207 C225 N204 122.9(6)
O207 C225 C224 120.6(6)
N204 C225 C224 116.4(5)
N204 C226 C230 117.2(5)
N204 C226 C227 107.3(5)
C230 C226 C227 107.4(5)
O208 C227 N205 120.0(6)
O208 C227 C226 119.9(5)
N205 C227 C226 120.0(5)
N205 C228 C243 109.8(6)
N205 C228 C229 110.5(5)
C243 C228 C229 115.0(5)
O209 C229 C205 113.2(5)
O209 C229 C228 106.4(5)
C205 C229 C228 108.2(5)
C235 C230 C231 117.2(6)
C235 C230 C226 120.8(6)
C231 C230 C226 121.0(6)
C232 C231 C230 120.4(7)
C231 C232 C233 120.7(8)
O210 C233 C234 116.6(7)
O210 C233 C232 121.8(8)
C234 C233 C232 121.5(7)
C233 C234 C235 117.3(6)
C233 C234 C236 123.2(6)
C235 C234 C236 119.4(7)
C230 C235 C234 122.7(7)
C237 C236 C241 118.6(6)
C237 C236 C234 120.2(6)
C241 C236 C234 121.1(7)
C238 C237 O211 118.8(7)
C238 C237 C236 120.9(7)
O211 C237 C236 120.3(6)
C237 C238 C239 120.9(8)
C238 C239 O212 121.6(7)
C238 C239 C240 120.7(7)
O212 C239 C240 117.6(7)
C241 C240 C239 117.6(7)
C236 C241 C240 120.8(7)
C236 C241 C242 120.1(6)
C240 C241 C242 119.1(7)
N206 C242 C267 113.7(7)
N206 C242 C241 109.4(6)
C267 C242 C241 112.9(6)
O213 C243 N206 123.4(7)
O213 C243 C228 122.0(6)
N206 C243 C228 114.4(7)
O214 C244 O202 106.4(5)
O214 C244 C248 110.1(5)
O202 C244 C248 106.4(5)
O214 C245 C246 107.3(6)
O214 C245 C249 108.8(6)
C246 C245 C249 116.7(6)
O215 C246 C247 110.1(6)
O215 C246 C245 113.0(6)
C247 C246 C245 110.1(6)
O216 C247 C246 109.8(7)
O216 C247 C248 110.8(7)
C246 C247 C248 111.8(6)
O217 C248 C244 110.3(6)
O217 C248 C247 109.3(6)
C244 C248 C247 108.6(6)
O218 C249 C245 112.8(7)
O219 C250 N201 123.8(8)
O219 C250 C251 120.9(7)
N201 C250 C251 115.3(7)
N207 C251 C250 107.8(8)
N207 C251 C252 108.5(10)
C250 C251 C252 109.6(9)
C253 C252 C251 134.7(18)
C353 C252 C251 124.3(18)
C252 C253 C254 121.(2)
C252 C253 C255 115.(2)
C254 C253 C255 108.(2)
C252 C353 C354 122.(3)
C252 C353 C355 112.(3)
C354 C353 C355 108.(3)
C258 C257 C222 113.1(8)
O220 C258 N208 124.1(17)
O220 C258 C257 123.9(13)
N208 C258 C257 112.0(16)
O209 C259 O221 111.0(5)
O209 C259 C263 109.7(6)
O221 C259 C263 111.4(5)
O221 C260 C261 113.4(6)
O221 C260 C264 106.1(6)
C261 C260 C264 112.1(6)
N210 C261 O222 106.7(6)
N210 C261 C260 115.7(6)
O222 C261 C260 107.7(6)
N210 C261 C262 101.1(6)
O222 C261 C262 111.1(6)
C260 C261 C262 114.3(6)
N209 C262 C265 112.3(7)
N209 C262 C261 99.1(6)
C265 C262 C261 114.3(7)
N209 C262 C263 108.9(6)
C265 C262 C263 112.5(6)
C261 C262 C263 108.9(6)
C259 C263 C262 115.4(6)
O223 C266 N210 126.6(8)
O223 C266 N209 126.5(8)
N210 C266 N209 106.9(7)
O225 C267 O224 124.4(9)
O225 C267 C242 118.4(9)
O224 C267 C242 117.1(9)
C250 N201 C220 121.0(6)
C221 N202 C222 122.2(6)
C223 N203 C224 122.1(5)
C225 N204 C226 121.9(5)
C227 N205 C228 125.9(6)
C243 N206 C242 120.6(7)
C256 N207 C251 113.9(9)
C266 N209 C262 111.0(6)
C266 N210 C261 111.5(6)
C212 O201 C202 115.5(5)
C207 O202 C244 113.0(4)
C218 O203 C208 114.7(5)
C259 O209 C229 115.3(5)
C244 O214 C245 112.0(5)
C260 O221 C259 114.2(5)

loop_
_geom_bond_atom_site_label_1
_geom_bond_atom_site_label_2
_geom_bond_distance
C101 C106 1.390(9)
C101 C102 1.405(8)
C101 Cl11 1.726(6)
C102 C103 1.363(9)
C102 O101 1.404(7)
C103 C104 1.379(8)
C104 C105 1.409(8)
C105 C106 1.383(9)
C105 C129 1.520(9)
C107 C112 1.384(8)
C107 O102 1.393(7)
C107 C108 1.408(8)
C108 C109 1.384(9)
C108 O103 1.397(7)
C109 C110 1.380(8)
C110 C111 1.405(8)
C110 C124 1.529(8)
C111 C112 1.377(9)
C112 O101 1.408(7)
C113 C114 1.383(9)
C113 C118 1.395(9)
C113 Cl12 1.741(7)
C114 C115 1.412(9)
C115 C116 1.386(10)
C115 C119 1.521(10)
C116 C117 1.384(10)
C117 C118 1.380(9)
C118 O103 1.379(7)
C119 O104 1.426(9)
C119 C120 1.555(11)
C120 N101 1.453(9)
C120 C121 1.523(10)
C121 O105 1.231(9)
C121 N102 1.339(9)
C122 N102 1.470(10)
C122 C123 1.555(10)
C122 C157 1.58(2)
C123 O106 1.213(8)
C123 N103 1.321(8)
C124 N103 1.465(7)
C124 C125 1.556(8)
C125 O107 1.228(7)
C125 N104 1.344(8)
C126 N104 1.469(7)
C126 C130 1.517(9)
C126 C127 1.526(9)
C127 O108 1.251(7)
C127 N105 1.349(8)
C128 N105 1.445(8)
C128 C143 1.538(9)
C128 C129 1.561(9)
C129 O109 1.416(7)
C130 C135 1.390(8)
C130 C131 1.403(10)
C131 C132 1.360(10)
C132 C133 1.386(10)
C133 O110 1.371(8)
C133 C134 1.404(10)
C134 C135 1.404(9)
C134 C136 1.503(9)
C136 C137 1.396(9)
C136 C141 1.420(10)
C137 C138 1.382(10)
C137 O111 1.380(9)
C138 C139 1.363(10)
C139 O112 1.371(8)
C139 C140 1.405(10)
C140 C141 1.409(9)
C141 C142 1.517(9)
C142 N106 1.479(9)
C142 C167 1.559(10)
C143 O113 1.209(8)
C143 N106 1.336(8)
C144 O102 1.416(7)
C144 O114 1.418(7)
C144 C148 1.508(9)
C145 O114 1.426(8)
C145 C146 1.515(11)
C145 C149 1.517(11)
C146 O115 1.420(9)
C146 C147 1.526(10)
C147 O116 1.446(11)
C147 C148 1.506(10)
C148 O117 1.431(8)
C149 O118 1.369(10)
C150 O119 1.232(9)
C150 N101 1.347(9)
C150 C151 1.526(11)
C151 N107 1.496(11)
C151 C152 1.536(13)
C152 C153 1.457(14)
C153 C154 1.50(2)
C153 C155 1.53(2)
C156 N107 1.493(12)
C157 C158 1.46(2)
C157 C358 1.47(2)
C158 N108 1.24(2)
C158 O120 1.32(2)
C159 O121 1.415(8)
C159 O109 1.421(8)
C159 C163 1.513(10)
C160 O121 1.420(9)
C160 C161 1.534(10)
C160 C164 1.540(10)
C161 O122 1.426(9)
C161 N110 1.449(10)
C161 C162 1.568(10)
C162 N109 1.473(9)
C162 C165 1.525(12)
C162 C163 1.549(10)
C166 O123 1.257(9)
C166 N110 1.333(10)
C166 N109 1.340(11)
C167 O125 1.226(9)
C167 O124 1.258(9)
C358 N308 1.32(3)
C358 O320 1.33(2)
C201 C202 1.384(9)
C201 C206 1.403(9)
C201 Cl21 1.729(7)
C202 C203 1.359(9)
C202 O201 1.413(8)
C203 C204 1.375(9)
C204 C205 1.404(8)
C205 C206 1.403(9)
C205 C229 1.507(9)
C207 O202 1.387(7)
C207 C212 1.395(9)
C207 C208 1.399(8)
C208 C209 1.393(9)
C208 O203 1.405(7)
C209 C210 1.400(9)
C210 C211 1.390(8)
C210 C224 1.542(9)
C211 C212 1.388(9)
C212 O201 1.385(7)
C213 C218 1.369(9)
C213 C214 1.386(10)
C213 Cl22 1.733(7)
C214 C215 1.394(10)
C215 C216 1.396(10)
C215 C219 1.527(10)
C216 C217 1.391(10)
C217 C218 1.389(9)
C218 O203 1.400(8)
C219 O204 1.408(9)
C219 C220 1.552(11)
C220 N201 1.455(9)
C220 C221 1.535(9)
C221 O205 1.223(8)
C221 N202 1.353(9)
C222 N202 1.461(9)
C222 C223 1.540(10)
C222 C257 1.587(14)
C223 O206 1.244(8)
C223 N203 1.333(8)
C224 N203 1.461(8)
C224 C225 1.538(9)
C225 O207 1.230(7)
C225 N204 1.334(8)
C226 N204 1.467(8)
C226 C230 1.506(9)
C226 C227 1.515(9)
C227 O208 1.247(7)
C227 N205 1.339(8)
C228 N205 1.475(8)
C228 C243 1.539(10)
C228 C229 1.542(9)
C229 O209 1.430(8)
C230 C235 1.388(9)
C230 C231 1.422(11)
C231 C232 1.374(11)
C232 C233 1.378(11)
C233 O210 1.379(9)
C233 C234 1.383(10)
C234 C235 1.412(9)
C234 C236 1.501(9)
C236 C237 1.398(10)
C236 C241 1.406(10)
C237 C238 1.363(10)
C237 O211 1.369(9)
C238 C239 1.373(11)
C239 O212 1.394(9)
C239 C240 1.418(11)
C240 C241 1.410(10)
C241 C242 1.534(11)
C242 N206 1.478(10)
C242 C267 1.530(11)
C243 O213 1.221(9)
C243 N206 1.333(9)
C244 O214 1.414(8)
C244 O202 1.428(8)
C244 C248 1.510(9)
C245 O214 1.457(8)
C245 C246 1.525(11)
C245 C249 1.541(10)
C246 O215 1.431(9)
C246 C247 1.512(11)
C247 O216 1.438(9)
C247 C248 1.514(11)
C248 O217 1.427(9)
C249 O218 1.384(9)
C250 O219 1.226(9)
C250 N201 1.346(9)
C250 C251 1.524(12)
C251 N207 1.497(12)
C251 C252 1.54(2)
C252 C253 1.32(2)
C252 C353 1.38(2)
C253 C254 1.45(2)
C253 C255 1.53(3)
C353 C354 1.48(3)
C353 C355 1.55(3)
C256 N207 1.46(2)
C257 C258 1.48(2)
C258 O220 1.22(2)
C258 N208 1.31(2)
C259 O209 1.414(8)
C259 O221 1.427(8)
C259 C263 1.493(10)
C260 O221 1.429(9)
C260 C261 1.519(10)
C260 C264 1.526(10)
C261 N210 1.424(10)
C261 O222 1.430(9)
C261 C262 1.550(10)
C262 N209 1.465(10)
C262 C265 1.523(11)
C262 C263 1.551(10)
C266 O223 1.244(10)
C266 N210 1.359(10)
C266 N209 1.364(11)
C267 O225 1.235(11)
C267 O224 1.282(11)

loop_
_geom_torsion_atom_site_label_1
_geom_torsion_atom_site_label_2
_geom_torsion_atom_site_label_3
_geom_torsion_atom_site_label_4
_geom_torsion
C106 C101 C102 C103 3.0(9)
Cl11 C101 C102 C103 -179.8(5)
C106 C101 C102 O101 -179.8(6)
Cl11 C101 C102 O101 -2.7(8)
C101 C102 C103 C104 -4.1(10)
O101 C102 C103 C104 178.6(6)
C102 C103 C104 C105 1.2(10)
C103 C104 C105 C106 2.9(9)
C103 C104 C105 C129 -168.8(6)
C104 C105 C106 C101 -4.0(9)
C129 C105 C106 C101 168.0(6)
C102 C101 C106 C105 1.1(9)
Cl11 C101 C106 C105 -176.1(5)
C112 C107 C108 C109 -1.7(8)
O102 C107 C108 C109 178.7(5)
C112 C107 C108 O103 179.4(5)
O102 C107 C108 O103 -0.2(8)
O103 C108 C109 C110 -178.6(6)
C107 C108 C109 C110 2.7(9)
C108 C109 C110 C111 -1.3(8)
C108 C109 C110 C124 176.3(5)
C109 C110 C111 C112 -0.9(8)
C124 C110 C111 C112 -178.5(5)
C110 C111 C112 C107 1.9(9)
C110 C111 C112 O101 -177.4(5)
O102 C107 C112 C111 179.0(5)
C108 C107 C112 C111 -0.5(8)
O102 C107 C112 O101 -1.7(8)
C108 C107 C112 O101 178.8(5)
C118 C113 C114 C115 -1.9(11)
Cl12 C113 C114 C115 -179.4(5)
C113 C114 C115 C116 -3.6(11)
C113 C114 C115 C119 170.1(7)
C114 C115 C116 C117 4.5(11)
C119 C115 C116 C117 -169.0(7)
C115 C116 C117 C118 0.1(11)
C116 C117 C118 O103 173.6(6)
C116 C117 C118 C113 -5.4(10)
C114 C113 C118 O103 -172.7(6)
Cl12 C113 C118 O103 4.9(9)
C114 C113 C118 C117 6.4(10)
Cl12 C113 C118 C117 -176.1(5)
C116 C115 C119 O104 -43.3(10)
C114 C115 C119 O104 143.2(7)
C116 C115 C119 C120 75.2(9)
C114 C115 C119 C120 -98.3(8)
O104 C119 C120 N101 56.2(8)
C115 C119 C120 N101 -64.0(8)
O104 C119 C120 C121 -176.4(6)
C115 C119 C120 C121 63.4(8)
N101 C120 C121 O105 173.1(7)
C119 C120 C121 O105 46.8(10)
N101 C120 C121 N102 -6.6(10)
C119 C120 C121 N102 -132.9(7)
N102 C122 C123 O106 141.8(9)
C157 C122 C123 O106 -91.0(11)
N102 C122 C123 N103 -42.8(12)
C157 C122 C123 N103 84.4(10)
C109 C110 C124 N103 19.3(7)
C111 C110 C124 N103 -163.1(5)
C109 C110 C124 C125 142.1(5)
C111 C110 C124 C125 -40.3(7)
N103 C124 C125 O107 51.6(8)
C110 C124 C125 O107 -72.2(7)
N103 C124 C125 N104 -133.2(5)
C110 C124 C125 N104 103.0(6)
N104 C126 C127 O108 24.4(8)
C130 C126 C127 O108 -101.8(7)
N104 C126 C127 N105 -159.6(6)
C130 C126 C127 N105 74.2(7)
C106 C105 C129 O109 161.2(5)
C104 C105 C129 O109 -27.2(8)
C106 C105 C129 C128 -79.6(7)
C104 C105 C129 C128 92.0(7)
N105 C128 C129 O109 66.6(6)
C143 C128 C129 O109 -58.2(6)
N105 C128 C129 C105 -56.0(6)
C143 C128 C129 C105 179.2(5)
N104 C126 C130 C135 134.3(6)
C127 C126 C130 C135 -105.8(7)
N104 C126 C130 C131 -53.9(9)
C127 C126 C130 C131 65.9(8)
C135 C130 C131 C132 -1.0(12)
C126 C130 C131 C132 -173.1(8)
C130 C131 C132 C133 3.8(14)
C131 C132 C133 O110 177.5(9)
C131 C132 C133 C134 -2.9(14)
O110 C133 C134 C135 178.9(7)
C132 C133 C134 C135 -0.8(11)
O110 C133 C134 C136 -0.4(11)
C132 C133 C134 C136 179.9(8)
C131 C130 C135 C134 -2.8(10)
C126 C130 C135 C134 169.3(6)
C133 C134 C135 C130 3.7(10)
C136 C134 C135 C130 -177.0(6)
C133 C134 C136 C137 77.4(10)
C135 C134 C136 C137 -101.9(8)
C133 C134 C136 C141 -101.4(9)
C135 C134 C136 C141 79.4(9)
C141 C136 C137 C138 0.1(11)
C134 C136 C137 C138 -178.7(7)
C141 C136 C137 O111 -179.7(7)
C134 C136 C137 O111 1.5(10)
O111 C137 C138 C139 177.8(8)
C136 C137 C138 C139 -2.0(13)
C137 C138 C139 O112 -178.6(8)
C137 C138 C139 C140 3.5(12)
C138 C139 C140 C141 -3.1(11)
O112 C139 C140 C141 179.0(7)
C139 C140 C141 C136 1.3(11)
C139 C140 C141 C142 179.0(7)
C137 C136 C141 C140 0.2(11)
C134 C136 C141 C140 179.0(7)
C137 C136 C141 C142 -177.5(7)
C134 C136 C141 C142 1.3(10)
C140 C141 C142 N106 114.4(7)
C136 C141 C142 N106 -67.9(9)
C140 C141 C142 C167 -12.6(10)
C136 C141 C142 C167 165.1(7)
N105 C128 C143 O113 -27.5(9)
C129 C128 C143 O113 98.2(8)
N105 C128 C143 N106 146.2(6)
C129 C128 C143 N106 -88.0(7)
O114 C145 C146 O115 178.9(6)
C149 C145 C146 O115 58.5(10)
O114 C145 C146 C147 -59.4(9)
C149 C145 C146 C147 -179.8(7)
O115 C146 C147 O116 -62.2(10)
C145 C146 C147 O116 175.7(7)
O115 C146 C147 C148 176.1(8)
C145 C146 C147 C148 54.1(10)
O116 C147 C148 O117 66.0(9)
C146 C147 C148 O117 -174.6(7)
O116 C147 C148 C144 -171.1(6)
C146 C147 C148 C144 -51.6(9)
O102 C144 C148 O117 -65.5(7)
O114 C144 C148 O117 176.5(6)
O102 C144 C148 C147 174.0(6)
O114 C144 C148 C147 56.1(8)
O114 C145 C149 O118 -62.3(9)
C146 C145 C149 O118 58.3(10)
O119 C150 C151 N107 37.2(11)
N101 C150 C151 N107 -143.4(7)
O119 C150 C151 C152 -86.3(11)
N101 C150 C151 C152 93.1(9)
N107 C151 C152 C153 63.3(12)
C150 C151 C152 C153 -177.3(9)
C151 C152 C153 C154 -175.2(12)
C151 C152 C153 C155 59.0(16)
N102 C122 C157 C158 66.4(13)
C123 C122 C157 C158 -61.3(13)
N102 C122 C157 C358 35.(2)
C123 C122 C157 C358 -92.(2)
C358 C157 C158 N108 -148.(4)
C122 C157 C158 N108 114.7(18)
C358 C157 C158 O120 23.(3)
C122 C157 C158 O120 -74.7(18)
O121 C160 C161 O122 168.4(6)
C164 C160 C161 O122 -71.9(9)
O121 C160 C161 N110 -70.6(7)
C164 C160 C161 N110 49.2(9)
O121 C160 C161 C162 44.3(9)
C164 C160 C161 C162 164.1(7)
O122 C161 C162 N109 88.1(7)
N110 C161 C162 N109 -27.3(7)
C160 C161 C162 N109 -151.6(7)
O122 C161 C162 C165 -32.0(8)
N110 C161 C162 C165 -147.4(7)
C160 C161 C162 C165 88.3(8)
O122 C161 C162 C163 -158.3(6)
N110 C161 C162 C163 86.3(7)
C160 C161 C162 C163 -37.9(9)
O121 C159 C163 C162 -53.5(9)
O109 C159 C163 C162 71.1(8)
N109 C162 C163 C159 150.9(6)
C165 C162 C163 C159 -85.4(8)
C161 C162 C163 C159 42.6(9)
N106 C142 C167 O125 -36.4(9)
C141 C142 C167 O125 90.1(8)
N106 C142 C167 O124 140.7(6)
C141 C142 C167 O124 -92.9(8)
O119 C150 N101 C120 -8.1(13)
C151 C150 N101 C120 172.6(7)
C121 C120 N101 C150 138.2(7)
C119 C120 N101 C150 -95.8(8)
O105 C121 N102 C122 11.6(12)
C120 C121 N102 C122 -168.8(7)
C123 C122 N102 C121 -111.3(9)
C157 C122 N102 C121 123.4(10)
O106 C123 N103 C124 3.0(12)
C122 C123 N103 C124 -172.2(7)
C110 C124 N103 C123 -120.5(6)
C125 C124 N103 C123 118.2(7)
O107 C125 N104 C126 12.6(9)
C124 C125 N104 C126 -162.6(5)
C130 C126 N104 C125 -93.0(7)
C127 C126 N104 C125 146.4(6)
O108 C127 N105 C128 -178.0(6)
C126 C127 N105 C128 6.0(9)
C143 C128 N105 C127 -109.6(7)
C129 C128 N105 C127 122.7(6)
O113 C143 N106 C142 12.8(10)
C128 C143 N106 C142 -160.9(6)
C141 C142 N106 C143 143.3(6)
C167 C142 N106 C143 -88.4(8)
C150 C151 N107 C156 66.9(10)
C152 C151 N107 C156 -171.1(9)
O123 C166 N109 C162 173.7(9)
N110 C166 N109 C162 -7.0(10)
C165 C162 N109 C166 144.2(8)
C163 C162 N109 C166 -92.7(8)
C161 C162 N109 C166 22.5(9)
O123 C166 N110 C161 165.2(9)
N109 C166 N110 C161 -14.0(10)
O122 C161 N110 C166 -90.8(7)
C160 C161 N110 C166 150.3(7)
C162 C161 N110 C166 26.8(8)
C103 C102 O101 C112 -115.4(6)
C101 C102 O101 C112 67.4(7)
C111 C112 O101 C102 19.6(8)
C107 C112 O101 C102 -159.7(5)
C112 C107 O102 C144 102.4(6)
C108 C107 O102 C144 -78.0(6)
O114 C144 O102 C107 -88.5(6)
C148 C144 O102 C107 151.1(5)
C117 C118 O103 C108 -90.9(7)
C113 C118 O103 C108 88.2(7)
C109 C108 O103 C118 -12.6(8)
C107 C108 O103 C118 166.2(5)
C105 C129 O109 C159 -72.3(6)
C128 C129 O109 C159 169.3(4)
O121 C159 O109 C129 -64.7(7)
C163 C159 O109 C129 171.3(5)
O102 C144 O114 C145 176.4(6)
C148 C144 O114 C145 -63.7(8)
C146 C145 O114 C144 64.9(8)
C149 C145 O114 C144 -170.6(6)
O109 C159 O121 C160 -63.1(7)
C163 C159 O121 C160 60.3(8)
C161 C160 O121 C159 -56.0(8)
C164 C160 O121 C159 -178.2(6)
C158 C157 C358 N308 167.(5)
C122 C157 C358 N308 -98.(3)
C158 C157 C358 O320 -72.(5)
C122 C157 C358 O320 23.(5)
C206 C201 C202 C203 5.0(10)
Cl21 C201 C202 C203 -175.6(5)
C206 C201 C202 O201 -175.0(6)
Cl21 C201 C202 O201 4.3(9)
C201 C202 C203 C204 -4.1(10)
O201 C202 C203 C204 176.0(6)
C202 C203 C204 C205 -0.6(10)
C203 C204 C205 C206 4.1(10)
C203 C204 C205 C229 -169.1(6)
C204 C205 C206 C201 -3.1(10)
C229 C205 C206 C201 170.3(6)
C202 C201 C206 C205 -1.3(10)
Cl21 C201 C206 C205 179.3(5)
O202 C207 C208 C209 178.2(5)
C212 C207 C208 C209 3.1(8)
O202 C207 C208 O203 0.8(8)
C212 C207 C208 O203 -174.3(5)
C207 C208 C209 C210 1.7(9)
O203 C208 C209 C210 179.0(5)
C208 C209 C210 C211 -3.1(8)
C208 C209 C210 C224 176.1(5)
C209 C210 C211 C212 -0.3(8)
C224 C210 C211 C212 -179.6(5)
C210 C211 C212 O201 -177.4(5)
C210 C211 C212 C207 5.3(8)
O202 C207 C212 O201 0.9(8)
C208 C207 C212 O201 175.9(5)
O202 C207 C212 C211 178.4(5)
C208 C207 C212 C211 -6.6(8)
C218 C213 C214 C215 -1.5(11)
Cl22 C213 C214 C215 -177.8(6)
C213 C214 C215 C216 -3.9(11)
C213 C214 C215 C219 171.3(7)
C214 C215 C216 C217 4.5(11)
C219 C215 C216 C217 -170.7(7)
C215 C216 C217 C218 0.3(11)
C214 C213 C218 C217 6.4(11)
Cl22 C213 C218 C217 -177.4(6)
C214 C213 C218 O203 -172.4(6)
Cl22 C213 C218 O203 3.9(9)
C216 C217 C218 C213 -5.7(11)
C216 C217 C218 O203 173.0(6)
C216 C215 C219 O204 -40.5(10)
C214 C215 C219 O204 144.4(7)
C216 C215 C219 C220 80.3(9)
C214 C215 C219 C220 -94.8(8)
O204 C219 C220 N201 54.9(8)
C215 C219 C220 N201 -69.7(8)
O204 C219 C220 C221 -178.3(6)
C215 C219 C220 C221 57.0(8)
N201 C220 C221 O205 168.1(6)
C219 C220 C221 O205 42.4(9)
N201 C220 C221 N202 -15.0(9)
C219 C220 C221 N202 -140.7(7)
N202 C222 C223 O206 145.3(8)
C257 C222 C223 O206 -91.2(10)
N202 C222 C223 N203 -40.5(10)
C257 C222 C223 N203 83.0(8)
C211 C210 C224 N203 -163.2(5)
C209 C210 C224 N203 17.6(7)
C211 C210 C224 C225 -42.3(7)
C209 C210 C224 C225 138.4(6)
N203 C224 C225 O207 52.9(8)
C210 C224 C225 O207 -69.7(7)
N203 C224 C225 N204 -130.1(6)
C210 C224 C225 N204 107.3(6)
N204 C226 C227 O208 22.7(8)
C230 C226 C227 O208 -104.2(7)
N204 C226 C227 N205 -160.0(6)
C230 C226 C227 N205 73.1(7)
C206 C205 C229 O209 156.3(6)
C204 C205 C229 O209 -30.7(8)
C206 C205 C229 C228 -86.1(7)
C204 C205 C229 C228 87.0(7)
N205 C228 C229 O209 62.2(6)
C243 C228 C229 O209 -62.8(7)
N205 C228 C229 C205 -59.7(7)
C243 C228 C229 C205 175.3(6)
N204 C226 C230 C235 125.1(7)
C227 C226 C230 C235 -114.0(7)
N204 C226 C230 C231 -66.2(9)
C227 C226 C230 C231 54.7(9)
C235 C230 C231 C232 0.6(14)
C226 C230 C231 C232 -168.5(9)
C230 C231 C232 C233 2.2(17)
C231 C232 C233 O210 176.3(11)
C231 C232 C233 C234 -1.7(18)
O210 C233 C234 C235 -179.6(9)
C232 C233 C234 C235 -1.5(15)
O210 C233 C234 C236 1.4(14)
C232 C233 C234 C236 179.5(10)
C231 C230 C235 C234 -3.9(11)
C226 C230 C235 C234 165.2(7)
C233 C234 C235 C230 4.4(12)
C236 C234 C235 C230 -176.6(7)
C233 C234 C236 C237 79.1(11)
C235 C234 C236 C237 -99.8(9)
C233 C234 C236 C241 -98.1(10)
C235 C234 C236 C241 83.0(10)
C241 C236 C237 C238 -2.9(13)
C234 C236 C237 C238 179.9(8)
C241 C236 C237 O211 178.9(8)
C234 C236 C237 O211 1.6(13)
O211 C237 C238 C239 175.1(9)
C236 C237 C238 C239 -3.2(14)
C237 C238 C239 O212 -177.4(9)
C237 C238 C239 C240 6.2(14)
C238 C239 C240 C241 -3.1(13)
O212 C239 C240 C241 -179.6(8)
C237 C236 C241 C240 5.9(12)
C234 C236 C241 C240 -176.8(8)
C237 C236 C241 C242 -171.6(8)
C234 C236 C241 C242 5.7(12)
C239 C240 C241 C236 -3.0(13)
C239 C240 C241 C242 174.5(8)
C236 C241 C242 N206 -70.0(10)
C240 C241 C242 N206 112.5(8)
C236 C241 C242 C267 162.4(8)
C240 C241 C242 C267 -15.2(12)
N205 C228 C243 O213 -31.6(9)
C229 C228 C243 O213 93.7(8)
N205 C228 C243 N206 143.6(6)
C229 C228 C243 N206 -91.0(7)
O214 C245 C246 O215 179.5(6)
C249 C245 C246 O215 57.3(9)
O214 C245 C246 C247 -56.9(8)
C249 C245 C246 C247 -179.1(7)
O215 C246 C247 O216 -57.4(9)
C245 C246 C247 O216 177.3(7)
O215 C246 C247 C248 179.2(6)
C245 C246 C247 C248 54.0(8)
O214 C244 C248 O217 177.5(6)
O202 C244 C248 O217 -67.7(8)
O214 C244 C248 C247 57.6(8)
O202 C244 C248 C247 172.5(6)
O216 C247 C248 O217 63.9(9)
C246 C247 C248 O217 -173.4(6)
O216 C247 C248 C244 -175.7(7)
C246 C247 C248 C244 -52.9(8)
O214 C245 C249 O218 -70.4(8)
C246 C245 C249 O218 51.0(9)
O219 C250 C251 N207 43.6(12)
N201 C250 C251 N207 -135.0(8)
O219 C250 C251 C252 -74.4(14)
N201 C250 C251 C252 107.1(13)
N207 C251 C252 C253 -162.(3)
C250 C251 C252 C253 -45.(3)
N207 C251 C252 C353 86.(3)
C250 C251 C252 C353 -157.(3)
C353 C252 C253 C254 -164.(3)
C251 C252 C253 C254 67.(4)
C353 C252 C253 C255 -32.(3)
C251 C252 C253 C255 -161.(3)
C253 C252 C353 C354 -86.(4)
C251 C252 C353 C354 52.(5)
C253 C252 C353 C355 43.(3)
C251 C252 C353 C355 -179.(2)
N202 C222 C257 C258 58.8(11)
C223 C222 C257 C258 -66.1(11)
C222 C257 C258 O220 -52.8(18)
C222 C257 C258 N208 126.0(13)
O221 C260 C261 N210 -68.8(7)
C264 C260 C261 N210 51.3(9)
O221 C260 C261 O222 171.9(6)
C264 C260 C261 O222 -68.0(8)
O221 C260 C261 C262 48.0(9)
C264 C260 C261 C262 168.1(7)
N210 C261 C262 N209 -30.5(7)
O222 C261 C262 N209 82.5(7)
C260 C261 C262 N209 -155.5(7)
N210 C261 C262 C265 -150.1(7)
O222 C261 C262 C265 -37.1(9)
C260 C261 C262 C265 85.0(8)
N210 C261 C262 C263 83.2(7)
O222 C261 C262 C263 -163.9(6)
C260 C261 C262 C263 -41.8(9)
O209 C259 C263 C262 70.6(7)
O221 C259 C263 C262 -52.8(8)
N209 C262 C263 C259 152.1(6)
C265 C262 C263 C259 -82.8(8)
C261 C262 C263 C259 45.0(8)
N206 C242 C267 O225 -26.2(13)
C241 C242 C267 O225 99.2(10)
N206 C242 C267 O224 156.4(8)
C241 C242 C267 O224 -78.3(11)
O219 C250 N201 C220 -6.3(13)
C251 C250 N201 C220 172.2(7)
C221 C220 N201 C250 138.2(7)
C219 C220 N201 C250 -96.1(8)
O205 C221 N202 C222 8.9(11)
C220 C221 N202 C222 -168.0(6)
C223 C222 N202 C221 -96.7(8)
C257 C222 N202 C221 141.4(8)
O206 C223 N203 C224 10.1(11)
C222 C223 N203 C224 -163.9(6)
C225 C224 N203 C223 113.9(7)
C210 C224 N203 C223 -126.4(6)
O207 C225 N204 C226 14.9(10)
C224 C225 N204 C226 -162.1(5)
C230 C226 N204 C225 -97.9(7)
C227 C226 N204 C225 141.2(6)
O208 C227 N205 C228 -171.3(6)
C226 C227 N205 C228 11.5(10)
C243 C228 N205 C227 -110.3(7)
C229 C228 N205 C227 121.8(7)
O213 C243 N206 C242 9.9(11)
C228 C243 N206 C242 -165.2(6)
C267 C242 N206 C243 -89.5(9)
C241 C242 N206 C243 143.3(7)
C250 C251 N207 C256 59.6(14)
C252 C251 N207 C256 178.2(14)
O223 C266 N209 C262 169.8(9)
N210 C266 N209 C262 -10.3(10)
C265 C262 N209 C266 147.0(7)
C261 C262 N209 C266 25.9(9)
C263 C262 N209 C266 -87.8(8)
O223 C266 N210 C261 167.5(9)
N209 C266 N210 C261 -12.4(10)
O222 C261 N210 C266 -88.4(7)
C260 C261 N210 C266 151.8(7)
C262 C261 N210 C266 27.9(8)
C211 C212 O201 C202 23.8(8)
C207 C212 O201 C202 -158.8(5)
C203 C202 O201 C212 -106.5(7)
C201 C202 O201 C212 73.5(7)
C212 C207 O202 C244 -80.4(7)
C208 C207 O202 C244 104.7(6)
O214 C244 O202 C207 -67.9(6)
C248 C244 O202 C207 174.8(5)
C213 C218 O203 C208 86.8(7)
C217 C218 O203 C208 -92.0(7)
C209 C208 O203 C218 -11.4(8)
C207 C208 O203 C218 166.1(5)
O221 C259 O209 C229 -67.0(7)
C263 C259 O209 C229 169.4(5)
C205 C229 O209 C259 -68.2(6)
C228 C229 O209 C259 173.1(5)
O202 C244 O214 C245 179.5(5)
C248 C244 O214 C245 -65.7(7)
C246 C245 O214 C244 64.2(7)
C249 C245 O214 C244 -168.8(6)
C261 C260 O221 C259 -55.4(8)
C264 C260 O221 C259 -178.8(6)
O209 C259 O221 C260 -65.5(7)
C263 C259 O221 C260 57.1(8)
